data_4133997
loop_
_publ_author_name
'Wang, Li-Juan'
'Li, Xin'
'Bai, Sha'
'Wang, Yaoyu'
'Han, Ying-Feng'

_publ_section_title
;
 Self-Assembly, Structural Transformation and Guest-Binding Properties of
 Supramolecular Assemblies with Triangular Metal-Metal Bonded Units.
;
_journal_name_full 'Journal of the American Chemical Society'
_journal_paper_doi 10.1021/jacs.9b12309
_journal_year 2020
_chemical_formula_moiety 'C436 H398 B12 F48 N77 Pd24 S24'
_chemical_formula_sum 'C436 H398 B12 F48 N77 Pd24 S24'
_chemical_formula_weight 11081.10
_space_group_crystal_system trigonal
_space_group_IT_number 167
_space_group_name_Hall '-R 3 2"c'
_space_group_name_H-M_alt 'R -3 c :H'
_atom_sites_solution_hydrogens geom
_audit_creation_date 2019-11-04
_audit_creation_method
;
Olex2 1.2
(compiled 2018.05.29 svn.r3508 for OlexSys, GUI svn.r5506)
;
_cell_angle_alpha 90
_cell_angle_beta 90
_cell_angle_gamma 120
_cell_formula_units_Z 9
_cell_length_a 42.8160(19)
_cell_length_b 42.8160(19)
_cell_length_c 76.435(3)
_cell_measurement_reflns_used 9385
_cell_measurement_temperature 150(2)
_cell_measurement_theta_max 24.23
_cell_measurement_theta_min 2.30
_cell_volume 121349(9)
_computing_molecular_graphics 'Olex2 (Dolomanov et al., 2009)'
_computing_publication_material 'Olex2 (Dolomanov et al., 2009)'
_computing_structure_refinement 'ShelXL (Sheldrick, 2015)'
_computing_structure_solution 'ShelXT (Sheldrick, 2015)'
_diffrn_ambient_temperature 150.01
_diffrn_measured_fraction_theta_full 0.998
_diffrn_measured_fraction_theta_max 0.998
_diffrn_measurement_device_type 'Bruker APEX-II CCD'
_diffrn_measurement_method '\f and \w scans'
_diffrn_radiation_type MoK\a
_diffrn_radiation_wavelength 0.71073
_diffrn_reflns_av_R_equivalents 0.0658
_diffrn_reflns_av_unetI/netI 0.0395
_diffrn_reflns_Laue_measured_fraction_full 0.998
_diffrn_reflns_Laue_measured_fraction_max 0.998
_diffrn_reflns_limit_h_max 47
_diffrn_reflns_limit_h_min -50
_diffrn_reflns_limit_k_max 50
_diffrn_reflns_limit_k_min -39
_diffrn_reflns_limit_l_max 90
_diffrn_reflns_limit_l_min -90
_diffrn_reflns_number 229254
_diffrn_reflns_point_group_measured_fraction_full 0.998
_diffrn_reflns_point_group_measured_fraction_max 0.998
_diffrn_reflns_theta_full 25.010
_diffrn_reflns_theta_max 25.010
_diffrn_reflns_theta_min 2.064
_exptl_absorpt_coefficient_mu 0.940
_exptl_absorpt_correction_T_max 0.2590
_exptl_absorpt_correction_T_min 0.2195
_exptl_absorpt_correction_type multi-scan
_exptl_crystal_colour red
_exptl_crystal_density_diffrn 1.365
_exptl_crystal_description block
_exptl_crystal_F_000 49797
_exptl_crystal_size_max 0.28
_exptl_crystal_size_mid 0.26
_exptl_crystal_size_min 0.25
_refine_diff_density_max 1.508
_refine_diff_density_min -0.841
_refine_diff_density_rms 0.137
_refine_ls_extinction_method none
_refine_ls_goodness_of_fit_ref 1.055
_refine_ls_hydrogen_treatment constr
_refine_ls_matrix_type full
_refine_ls_number_parameters 1471
_refine_ls_number_reflns 23763
_refine_ls_number_restraints 351
_refine_ls_restrained_S_all 1.064
_refine_ls_R_factor_all 0.1173
_refine_ls_R_factor_gt 0.0733
_refine_ls_shift/su_max 0.007
_refine_ls_shift/su_mean 0.000
_refine_ls_structure_factor_coef Fsqd
_refine_ls_weighting_details 'w=1/[\s^2^(Fo^2^)+(0.1363P)^2^+1666.5083P] where P=(Fo^2^+2Fc^2^)/3'
_refine_ls_weighting_scheme calc
_refine_ls_wR_factor_gt 0.2000
_refine_ls_wR_factor_ref 0.2603
_reflns_Friedel_coverage 0.000
_reflns_number_gt 14505
_reflns_number_total 23763
_reflns_threshold_expression 'I > 2\s(I)'
_cod_data_source_file ja9b12309_si_008.cif
_cod_data_source_block Complex_4a
_cod_original_cell_volume 121349(12)
_cod_original_sg_symbol_H-M 'R -3 c'
_cod_database_code 4133997
_shelx_shelxl_version_number 2018/3
_shelx_space_group_comment
;
The symmetry employed for this shelxl refinement is uniquely defined
by the following loop, which should always be used as a source of
symmetry information in preference to the above space-group names.
They are only intended as comments.
;
_olex2_refinement_description
;
1. Fixed Uiso
 At 1.2 times of:
  All C(H) groups, All C(H,H) groups, All C(H,H,H,H) groups, All N(H) groups
 At 1.5 times of:
  All C(H,H,H) groups
2. Restrained distances
 C67-C66
 1.32 with sigma of 0.01
 C94-C93
 1.32 with sigma of 0.01
 C66-C65 = C105-C104 = C93-C92 = C31-C30 = C54-C53
 1.5 with sigma of 0.01
 C55-C54
 1.32 with sigma of 0.01
 N19-C107
 1.15 with sigma of 0.01
 C106-C104
 2.54 with sigma of 0.01
 C68-C69
 1.32 with sigma of 0.01
 C69-C70
 1.5 with sigma of 0.01
 C68-C70
 2.54 with sigma of 0.001
 C29-C30
 1.32 with sigma of 0.01
 C108-N19
 2.78 with sigma of 0.01
 C108-C107
 1.5 with sigma of 0.01
 F7-B2 = F5-B2 = F6-B2 = F8-B2
 1.34 with sigma of 0.01
 C70-C69 \\sim C70-C0AA
 with sigma of 0.02
 C70-C68 \\sim C70-C1AA
 with sigma of 0.04
 C30-C29 \\sim C30-C2AA
 with sigma of 0.02
 C31-C2AA \\sim C31-C29
 with sigma of 0.04
 F17-B2 \\sim F1AA-B2 \\sim F27-B2 \\sim F0AA-B2
 with sigma of 0.02
 F17-F1AA \\sim F1AA-F0AA \\sim F0AA-F27 \\sim F27-F17
 with sigma of 0.04
 F7-F5 \\sim F7-F6 \\sim F7-F8 \\sim F5-F6 \\sim F5-F8 \\sim F6-F8
 with sigma of 0.001
3. Uiso/Uaniso restraints and constraints
C70 \\sim C69 \\sim C0AA \\sim C1AA \\sim C68: within 2A with sigma of 0.01 and
sigma for terminal atoms of 0.02
C30 \\sim C2AA \\sim C29: within 2A with sigma of 0.01 and sigma for terminal
atoms of 0.02
F7 \\sim F17 \\sim F5 \\sim F27 \\sim F8 \\sim F0AA \\sim F6 \\sim F1AA: within
2A with sigma of 0.01 and sigma for terminal atoms of 0.02
Uanis(C93) \\sim Ueq, Uanis(C94) \\sim Ueq, Uanis(B2) \\sim Ueq, Uanis(C15)
\\sim Ueq, Uanis(C19) \\sim Ueq, Uanis(C9) \\sim Ueq, Uanis(C10) \\sim Ueq,
Uanis(C106) \\sim Ueq: with sigma of 0.005 and sigma for terminal atoms of 0.005
Uanis(C8) \\sim Ueq, Uanis(C11) \\sim Ueq, Uanis(C17) \\sim Ueq, Uanis(C21)
\\sim Ueq: with sigma of 0.005 and sigma for terminal atoms of 0.005
Uanis(C16) \\sim Ueq, Uanis(C18) \\sim Ueq, Uanis(C20) \\sim Ueq: with sigma of
0.005 and sigma for terminal atoms of 0.005
Uanis(C108) \\sim Ueq, Uanis(C107) \\sim Ueq, Uanis(N19) \\sim Ueq: with sigma
of 0.005 and sigma for terminal atoms of 0.005
Uanis(C54) \\sim Ueq, Uanis(C55) \\sim Ueq, Uanis(C53) \\sim Ueq, Uanis(C29)
\\sim Ueq, Uanis(C30) \\sim Ueq, Uanis(F7) \\sim Ueq: with sigma of 0.005 and
sigma for terminal atoms of 0.005
Uanis(F5) \\sim Ueq: with sigma of 0.005 and sigma for terminal atoms of 0.01
Uanis(F17) \\sim Ueq, Uanis(F27) \\sim Ueq, Uanis(F0AA) \\sim Ueq, Uanis(F6)
\\sim Ueq, Uanis(F8) \\sim Ueq, Uanis(F1AA) \\sim Ueq: with sigma of 0.005 and
sigma for terminal atoms of 0.01
Uanis(F5) = Uanis(F8)
4. Others
 Sof(H70C)=Sof(H70D)=Sof(C0AA)=Sof(H0AA)=Sof(C1AA)=Sof(H1AA)=Sof(H1AB)=1-FVAR(1)
 Sof(C68)=Sof(H68A)=Sof(H68B)=Sof(C69)=Sof(H69)=Sof(H70A)=Sof(H70B)=FVAR(1)
 Sof(H30A)=Sof(C2AA)=Sof(H2AA)=Sof(H2AB)=1-FVAR(2)
 Sof(C29)=Sof(H29A)=Sof(H29B)=Sof(H30)=FVAR(2)
 Sof(F0AA)=Sof(F1AA)=Sof(F17)=Sof(F27)=1-FVAR(3)
 Sof(F5)=Sof(F6)=Sof(F7)=Sof(F8)=FVAR(3)
 Fixed Sof: N19(0.25) C107(0.5) C108(0.5) H10E(0.5) H10F(0.5) H10G(0.5)
5.a Ternary CH refined with riding coordinates:
 C1(H1), C2(H2), C3(H3), C4(H4), C5(H5), C6(H6), C7(H7), C8(H8), C9(H9),
 C10(H10), C11(H11), C12(H12), C13(H13), C14(H14A), C15(H15), C16(H16),
 C17(H17), C18(H18), C19(H19), C20(H20), C21(H21), C22(H22), C23(H23), C24(H24),
  C25(H25), C26(H26), C27(H27), C28(H28)
5.b Secondary CH2 refined with riding coordinates:
 C31(H31A,H31B), C53(H53A,H53B), C65(H65A,H65B), C70(H70A,H70B), C70(H70C,
 H70D), C92(H92A,H92B), C104(H10A,H10B)
5.c Me refined with riding coordinates:
 C108(H10E,H10F,H10G)
5.d Aromatic/amide H refined with riding coordinates:
 N14(H14), C30(H30), C30(H30A), C33(H33), C34(H34), C36(H36), C37(H37),
 C39(H39), C40(H40), C45(H45), C46(H46), C48(H48), C49(H49), C50(H50), C51(H51),
  C54(H54), C57(H57), C58(H58), C60(H60), C61(H61), C62(H62), C63(H63),
 C66(H66), C69(H69), C71(H71), C72(H72), C75(H75), C76(H76), C78(H78), C79(H79),
  C84(H84), C85(H85), C87(H87), C88(H88), C89(H89), C90(H90), C93(H93),
 C96(H96), C97(H97), C99(H99), C100(H100), C101(H101), C102(H102), C105(H105),
 C0AA(H0AA)
5.e X=CH2 refined with riding coordinates:
 C29(H29A,H29B), C55(H55A,H55B), C67(H67A,H67B), C68(H68A,H68B), C94(H94A,
 H94B), C106(H10C,H10D), C2AA(H2AA,H2AB), C1AA(H1AA,H1AB)
5.f Idealised Me refined as rotating group:
 C110(H11A,H11B,H11C)
;
_platon_squeeze_void_probe_radius 1.20
_olex2_submission_special_instructions 'No special instructions were received'

loop_
_space_group_symop_operation_xyz
'x, y, z'
'-y, x-y, z'
'-x+y, -x, z'
'y, x, -z+1/2'
'x-y, -y, -z+1/2'
'-x, -x+y, -z+1/2'
'x+2/3, y+1/3, z+1/3'
'-y+2/3, x-y+1/3, z+1/3'
'-x+y+2/3, -x+1/3, z+1/3'
'y+2/3, x+1/3, -z+5/6'
'x-y+2/3, -y+1/3, -z+5/6'
'-x+2/3, -x+y+1/3, -z+5/6'
'x+1/3, y+2/3, z+2/3'
'-y+1/3, x-y+2/3, z+2/3'
'-x+y+1/3, -x+2/3, z+2/3'
'y+1/3, x+2/3, -z+7/6'
'x-y+1/3, -y+2/3, -z+7/6'
'-x+1/3, -x+y+2/3, -z+7/6'
'-x, -y, -z'
'y, -x+y, -z'
'x-y, x, -z'
'-y, -x, z-1/2'
'-x+y, y, z-1/2'
'x, x-y, z-1/2'
'-x+2/3, -y+1/3, -z+1/3'
'y+2/3, -x+y+1/3, -z+1/3'
'x-y+2/3, x+1/3, -z+1/3'
'-y+2/3, -x+1/3, z-1/6'
'-x+y+2/3, y+1/3, z-1/6'
'x+2/3, x-y+1/3, z-1/6'
'-x+1/3, -y+2/3, -z+2/3'
'y+1/3, -x+y+2/3, -z+2/3'
'x-y+1/3, x+2/3, -z+2/3'
'-y+1/3, -x+2/3, z+1/6'
'-x+y+1/3, y+2/3, z+1/6'
'x+1/3, x-y+2/3, z+1/6'

loop_
_atom_site_label
_atom_site_type_symbol
_atom_site_fract_x
_atom_site_fract_y
_atom_site_fract_z
_atom_site_U_iso_or_equiv
_atom_site_adp_type
_atom_site_occupancy
_atom_site_site_symmetry_order
_atom_site_calc_flag
_atom_site_refinement_flags_posn
_atom_site_refinement_flags_adp
_atom_site_refinement_flags_occupancy
_atom_site_disorder_assembly
_atom_site_disorder_group
Pd1 Pd 0.78148(2) 0.74708(2) 0.61843(2) 0.0653(2) Uani 1 1 d . . . . .
Pd2 Pd 0.77932(2) 0.78481(2) 0.64763(2) 0.0667(2) Uani 1 1 d . . . . .
Pd3 Pd 0.82661(2) 0.82146(2) 0.61999(2) 0.0596(2) Uani 1 1 d . . . . .
Pd4 Pd 0.73260(2) 0.95589(2) 0.54029(2) 0.0565(2) Uani 1 1 d . . . . .
Pd5 Pd 0.76991(2) 0.92170(2) 0.53001(2) 0.0602(2) Uani 1 1 d . . . . .
Pd6 Pd 0.70565(2) 0.90435(2) 0.51337(2) 0.0581(2) Uani 1 1 d . . . . .
S1 S 0.76722(7) 0.69750(7) 0.59735(4) 0.0690(7) Uani 1 1 d . . . . .
S2 S 0.67694(7) 0.87676(7) 0.67361(4) 0.0707(7) Uani 1 1 d . . . . .
S3 S 0.46211(6) 0.67378(6) 0.56088(4) 0.0631(6) Uani 1 1 d . . . . .
S4 S 0.75466(8) 0.78728(8) 0.67628(4) 0.0764(7) Uani 1 1 d . . . . .
S5 S 0.81533(7) 0.90357(7) 0.53119(4) 0.0689(7) Uani 1 1 d . . . . .
S6 S 0.60100(7) 0.93339(7) 0.60528(3) 0.0618(6) Uani 1 1 d . . . . .
N1 N 0.7764(2) 0.6423(2) 0.60946(13) 0.075(2) Uani 1 1 d . . . . .
N2 N 0.7266(2) 0.6387(2) 0.61818(11) 0.067(2) Uani 1 1 d . . . . .
N3 N 0.62609(19) 0.6993(2) 0.64266(10) 0.0556(18) Uani 1 1 d . . . . .
N4 N 0.57029(19) 0.6961(2) 0.63625(10) 0.0548(18) Uani 1 1 d . . . . .
N5 N 0.58842(19) 0.6593(2) 0.62069(10) 0.0569(18) Uani 1 1 d . . . . .
N6 N 0.6336(2) 0.8196(2) 0.69533(10) 0.061(2) Uani 1 1 d . . . . .
N7 N 0.6583(2) 0.8710(2) 0.70814(12) 0.069(2) Uani 1 1 d . . . . .
N8 N 0.43867(19) 0.6135(2) 0.58200(10) 0.0557(18) Uani 1 1 d . . . . .
N9 N 0.3998(2) 0.6085(2) 0.56247(12) 0.071(2) Uani 1 1 d . . . . .
N10 N 0.8057(3) 0.8081(3) 0.70234(14) 0.091(3) Uani 1 1 d . . . . .
N11 N 0.8106(3) 0.8527(3) 0.68714(11) 0.079(2) Uani 1 1 d . . . . .
N12 N 0.8113(2) 0.9421(2) 0.62124(11) 0.062(2) Uani 1 1 d . . . . .
N13 N 0.7810(2) 0.9707(2) 0.60940(10) 0.0586(19) Uani 1 1 d . . . . .
N14 N 0.7670(2) 0.9468(2) 0.63771(10) 0.0601(19) Uani 1 1 d . . . . .
H14 H 0.755024 0.943113 0.647552 0.072 Uiso 1 1 calc R . . . .
N15 N 0.8722(2) 0.9675(2) 0.54337(10) 0.0611(19) Uani 1 1 d . . . . .
N16 N 0.8830(2) 0.9478(2) 0.51968(11) 0.062(2) Uani 1 1 d . . . . .
N17 N 0.6473(2) 0.99264(19) 0.62547(10) 0.0553(18) Uani 1 1 d . . . . .
N18 N 0.5976(2) 0.9913(2) 0.61776(11) 0.063(2) Uani 1 1 d . . . . .
C1 C 0.7669(3) 0.8272(4) 0.6293(2) 0.092(4) Uani 1 1 d . . . . .
H1 H 0.771329 0.849667 0.635403 0.110 Uiso 1 1 calc R . . . .
C2 C 0.7854(3) 0.8331(3) 0.61282(19) 0.082(3) Uani 1 1 d . . . . .
H2 H 0.794896 0.857971 0.608057 0.098 Uiso 1 1 calc R . . . .
C3 C 0.7813(3) 0.8076(4) 0.60001(17) 0.084(3) Uani 1 1 d . . . . .
H3 H 0.789797 0.817795 0.588051 0.100 Uiso 1 1 calc R . . . .
C4 C 0.7573(3) 0.7698(3) 0.60048(16) 0.079(3) Uani 1 1 d . . . . .
H4 H 0.751170 0.758143 0.588667 0.094 Uiso 1 1 calc R . . . .
C5 C 0.7319(3) 0.7487(3) 0.61388(16) 0.074(3) Uani 1 1 d . . . . .
H5 H 0.710899 0.725515 0.609796 0.089 Uiso 1 1 calc R . . . .
C6 C 0.7266(3) 0.7618(3) 0.62966(16) 0.074(3) Uani 1 1 d . . . . .
H6 H 0.704085 0.743977 0.635874 0.089 Uiso 1 1 calc R . . . .
C7 C 0.7405(3) 0.7969(4) 0.63590(16) 0.082(3) Uani 1 1 d . . . . .
H7 H 0.724649 0.800193 0.644430 0.098 Uiso 1 1 calc R . . . .
C8 C 0.8042(4) 0.7469(4) 0.6528(2) 0.098(4) Uani 1 1 d . U . . .
H8 H 0.789980 0.727417 0.661525 0.117 Uiso 1 1 calc R . . . .
C9 C 0.8220(4) 0.7796(5) 0.6601(2) 0.106(4) Uani 1 1 d . U . . .
H9 H 0.821331 0.779582 0.673225 0.128 Uiso 1 1 calc R . . . .
C10 C 0.8478(4) 0.8123(4) 0.6527(2) 0.102(4) Uani 1 1 d . U . . .
H10 H 0.858775 0.833151 0.661013 0.123 Uiso 1 1 calc R . . . .
C11 C 0.8651(4) 0.8183(4) 0.63721(18) 0.091(4) Uani 1 1 d . U . . .
H11 H 0.889454 0.840436 0.637076 0.110 Uiso 1 1 calc R . . . .
C12 C 0.8604(3) 0.7935(4) 0.62430(16) 0.092(4) Uani 1 1 d . . . . .
H12 H 0.881396 0.801889 0.616169 0.110 Uiso 1 1 calc R . . . .
C13 C 0.8363(4) 0.7551(4) 0.62425(17) 0.092(4) Uani 1 1 d . . . . .
H13 H 0.843908 0.741174 0.616553 0.111 Uiso 1 1 calc R . . . .
C14 C 0.8107(3) 0.7341(3) 0.6377(2) 0.100(5) Uani 1 1 d . . . . .
H14A H 0.803994 0.708146 0.638007 0.120 Uiso 1 1 calc R . . . .
C15 C 0.6781(3) 0.8975(3) 0.54726(16) 0.083(3) Uani 1 1 d . U . . .
H15 H 0.656080 0.899333 0.549359 0.100 Uiso 1 1 calc R . . . .
C16 C 0.6736(3) 0.8723(4) 0.53504(15) 0.085(3) Uani 1 1 d . U . . .
H16 H 0.647735 0.855583 0.531950 0.103 Uiso 1 1 calc R . . . .
C17 C 0.6964(4) 0.8587(3) 0.53095(15) 0.087(3) Uani 1 1 d . U . . .
H17 H 0.684024 0.834493 0.525167 0.104 Uiso 1 1 calc R . . . .
C18 C 0.7280(4) 0.8666(3) 0.53939(16) 0.086(3) Uani 1 1 d . U . . .
H18 H 0.735126 0.847711 0.538030 0.103 Uiso 1 1 calc R . . . .
C19 C 0.7455(3) 0.8911(4) 0.55382(17) 0.091(3) Uani 1 1 d . U . . .
H19 H 0.761725 0.885661 0.561018 0.110 Uiso 1 1 calc R . . . .
C20 C 0.7350(4) 0.9135(3) 0.56184(16) 0.090(3) Uani 1 1 d . U . . .
H20 H 0.748738 0.925408 0.572750 0.108 Uiso 1 1 calc R . . . .
C21 C 0.7051(4) 0.9154(3) 0.55969(17) 0.088(3) Uani 1 1 d . U . . .
H21 H 0.697498 0.923703 0.570241 0.105 Uiso 1 1 calc R . . . .
C22 C 0.7302(3) 0.9473(3) 0.49494(18) 0.092(4) Uani 1 1 d . . . . .
H22 H 0.716834 0.943133 0.483643 0.110 Uiso 1 1 calc R . . . .
C23 C 0.7567(4) 0.9375(3) 0.49499(15) 0.080(3) Uani 1 1 d . . . . .
H23 H 0.756284 0.923943 0.484266 0.096 Uiso 1 1 calc R . . . .
C24 C 0.7869(3) 0.9490(3) 0.50467(13) 0.066(3) Uani 1 1 d . . . . .
H24 H 0.805790 0.945538 0.498763 0.079 Uiso 1 1 calc R . . . .
C25 C 0.8006(3) 0.9749(3) 0.51816(14) 0.069(3) Uani 1 1 d . . . . .
H25 H 0.827229 0.986633 0.519863 0.082 Uiso 1 1 calc R . . . .
C26 C 0.7850(3) 0.9948(3) 0.52500(14) 0.074(3) Uani 1 1 d . . . . .
H26 H 0.802155 1.017085 0.531570 0.089 Uiso 1 1 calc R . . . .
C27 C 0.7529(4) 0.9943(4) 0.51904(18) 0.091(4) Uani 1 1 d . . . . .
H27 H 0.752460 1.017076 0.521416 0.109 Uiso 1 1 calc R . . . .
C28 C 0.7279(4) 0.9721(4) 0.5064(2) 0.095(4) Uani 1 1 d . . . . .
H28 H 0.708482 0.977701 0.503613 0.114 Uiso 1 1 calc R . . . .
C29 C 0.8551(6) 0.6414(6) 0.6155(3) 0.110(6) Uani 0.60(2) 1 d D U . A 1
H29A H 0.850399 0.624095 0.606603 0.133 Uiso 0.60(2) 1 calc R . . A 1
H29B H 0.871991 0.645133 0.624514 0.133 Uiso 0.60(2) 1 calc R . . A 1
C30 C 0.8385(3) 0.6599(4) 0.61541(16) 0.094(3) Uani 1 1 d D U . . .
H30 H 0.843416 0.677155 0.624367 0.113 Uiso 0.60(2) 1 calc R . . A 1
H30A H 0.861631 0.664435 0.611739 0.113 Uiso 0.40(2) 1 calc R . . A 2
C31 C 0.8120(3) 0.6544(4) 0.60140(16) 0.091(4) Uani 1 1 d D . . . .
H31A H 0.819953 0.677300 0.595006 0.109 Uiso 1 1 calc R . . . .
H31B H 0.810324 0.636128 0.592959 0.109 Uiso 1 1 calc R . . . .
C32 C 0.7573(3) 0.6589(3) 0.60861(14) 0.067(3) Uani 1 1 d . . . . .
C33 C 0.7583(3) 0.6110(4) 0.61893(18) 0.095(4) Uani 1 1 d . . . . .
H33 H 0.766556 0.594531 0.621356 0.114 Uiso 1 1 calc R . . . .
C34 C 0.7268(4) 0.6078(3) 0.62416(18) 0.094(4) Uani 1 1 d . . . . .
H34 H 0.708304 0.588406 0.630637 0.113 Uiso 1 1 calc R . . . .
C35 C 0.6984(2) 0.6464(3) 0.62128(14) 0.062(2) Uani 1 1 d . . . . .
C36 C 0.6744(3) 0.6415(3) 0.60784(14) 0.069(3) Uani 1 1 d . . . . .
H36 H 0.676336 0.632499 0.596773 0.083 Uiso 1 1 calc R . . . .
C37 C 0.6478(3) 0.6500(3) 0.61095(13) 0.063(2) Uani 1 1 d . . . . .
H37 H 0.630901 0.646574 0.602026 0.075 Uiso 1 1 calc R . . . .
C38 C 0.6456(2) 0.6636(2) 0.62724(12) 0.056(2) Uani 1 1 d . . . . .
C39 C 0.6691(3) 0.6674(3) 0.64049(13) 0.061(2) Uani 1 1 d . . . . .
H39 H 0.667082 0.675787 0.651687 0.074 Uiso 1 1 calc R . . . .
C40 C 0.6960(3) 0.6587(3) 0.63725(15) 0.069(3) Uani 1 1 d . . . . .
H40 H 0.712521 0.661491 0.646231 0.082 Uiso 1 1 calc R . . . .
C41 C 0.6184(2) 0.6743(2) 0.63045(12) 0.052(2) Uani 1 1 d . . . . .
C42 C 0.6014(2) 0.7094(2) 0.64509(12) 0.057(2) Uani 1 1 d . . . . .
C43 C 0.5653(2) 0.6716(2) 0.62426(11) 0.052(2) Uani 1 1 d . . . . .
C44 C 0.6097(2) 0.7375(2) 0.65853(12) 0.054(2) Uani 1 1 d . . . . .
C45 C 0.5824(2) 0.7433(2) 0.66497(12) 0.055(2) Uani 1 1 d . . . . .
H45 H 0.558253 0.728531 0.661106 0.066 Uiso 1 1 calc R . . . .
C46 C 0.5904(2) 0.7703(2) 0.67682(12) 0.055(2) Uani 1 1 d . . . . .
H46 H 0.571941 0.774514 0.681067 0.066 Uiso 1 1 calc R . . . .
C47 C 0.6251(2) 0.7911(3) 0.68246(12) 0.059(2) Uani 1 1 d . . . . .
C48 C 0.6534(3) 0.7865(3) 0.67632(13) 0.063(2) Uani 1 1 d . . . . .
H48 H 0.677634 0.802037 0.679938 0.076 Uiso 1 1 calc R . . . .
C49 C 0.6448(2) 0.7587(3) 0.66493(12) 0.061(2) Uani 1 1 d . . . . .
H49 H 0.663055 0.753628 0.661283 0.073 Uiso 1 1 calc R . . . .
C50 C 0.6213(3) 0.8132(3) 0.71237(13) 0.066(3) Uani 1 1 d . . . . .
H50 H 0.605155 0.790393 0.717401 0.080 Uiso 1 1 calc R . . . .
C51 C 0.6368(3) 0.8456(3) 0.72056(14) 0.071(3) Uani 1 1 d . . . . .
H51 H 0.633552 0.850097 0.732412 0.085 Uiso 1 1 calc R . . . .
C52 C 0.6563(2) 0.8550(3) 0.69253(13) 0.060(2) Uani 1 1 d . . . . .
C53 C 0.6802(3) 0.9098(3) 0.71172(16) 0.084(3) Uani 1 1 d D U . . .
H53A H 0.665666 0.917943 0.718268 0.101 Uiso 1 1 calc R . . . .
H53B H 0.687705 0.923164 0.700526 0.101 Uiso 1 1 calc R . . . .
C54 C 0.7129(4) 0.9176(5) 0.7221(2) 0.142(6) Uani 1 1 d D U . . .
H54 H 0.727391 0.908203 0.717955 0.171 Uiso 1 1 calc R . . . .
C55 C 0.7233(7) 0.9372(6) 0.7370(3) 0.195(10) Uani 1 1 d D U . . .
H55A H 0.709496 0.947061 0.741615 0.234 Uiso 1 1 calc R . . . .
H55B H 0.744491 0.941044 0.742932 0.234 Uiso 1 1 calc R . . . .
C56 C 0.5312(2) 0.6558(2) 0.61379(13) 0.055(2) Uani 1 1 d . . . . .
C57 C 0.5101(2) 0.6717(3) 0.61383(12) 0.058(2) Uani 1 1 d . . . . .
H57 H 0.516457 0.692118 0.621029 0.070 Uiso 1 1 calc R . . . .
C58 C 0.4793(2) 0.6578(3) 0.60322(13) 0.060(2) Uani 1 1 d . . . . .
H58 H 0.464851 0.668854 0.603203 0.072 Uiso 1 1 calc R . . . .
C59 C 0.4700(2) 0.6280(2) 0.59280(11) 0.055(2) Uani 1 1 d . . . . .
C60 C 0.4909(2) 0.6115(2) 0.59255(12) 0.058(2) Uani 1 1 d . . . . .
H60 H 0.484248 0.590916 0.585422 0.070 Uiso 1 1 calc R . . . .
C61 C 0.5217(3) 0.6256(3) 0.60294(13) 0.066(2) Uani 1 1 d . . . . .
H61 H 0.536494 0.614885 0.602731 0.079 Uiso 1 1 calc R . . . .
C62 C 0.4099(3) 0.5787(3) 0.58323(13) 0.063(2) Uani 1 1 d . . . . .
H62 H 0.407679 0.560550 0.591128 0.076 Uiso 1 1 calc R . . . .
C63 C 0.3858(3) 0.5754(3) 0.57119(13) 0.073(3) Uani 1 1 d . . . . .
H63 H 0.363167 0.554440 0.568963 0.088 Uiso 1 1 calc R . . . .
C64 C 0.4333(3) 0.6321(3) 0.56907(14) 0.063(2) Uani 1 1 d . . . . .
C65 C 0.3809(3) 0.6153(3) 0.54793(16) 0.092(4) Uani 1 1 d D . . . .
H65A H 0.375320 0.597469 0.538497 0.111 Uiso 1 1 calc R . . . .
H65B H 0.396735 0.639680 0.543036 0.111 Uiso 1 1 calc R . . . .
C66 C 0.3466(3) 0.6127(5) 0.5545(2) 0.143(7) Uani 1 1 d D . . . .
H66 H 0.347225 0.629095 0.562982 0.172 Uiso 1 1 calc R . . . .
C67 C 0.3155(5) 0.5870(6) 0.5481(3) 0.195(10) Uani 1 1 d D . . . .
H67A H 0.315222 0.570686 0.539554 0.234 Uiso 1 1 calc R . . . .
H67B H 0.293500 0.584838 0.552047 0.234 Uiso 1 1 calc R . . . .
C68 C 0.8070(8) 0.7669(8) 0.74003(19) 0.146(8) Uani 0.607(18) 1 d D U . B 1
H68A H 0.825638 0.761779 0.737283 0.175 Uiso 0.607(18) 1 calc R . . B 1
H68B H 0.801385 0.768490 0.751900 0.175 Uiso 0.607(18) 1 calc R . . B 1
C69 C 0.7890(7) 0.7719(7) 0.72732(19) 0.127(6) Uani 0.607(18) 1 d D U . B 1
H69 H 0.770809 0.776956 0.731063 0.152 Uiso 0.607(18) 1 calc R . . B 1
C70 C 0.7930(5) 0.7708(5) 0.70809(16) 0.126(5) Uani 1 1 d D U . . .
H70A H 0.810744 0.763285 0.705125 0.151 Uiso 0.607(18) 1 calc R . . B 1
H70B H 0.769601 0.753914 0.702557 0.151 Uiso 0.607(18) 1 calc R . . B 1
H70C H 0.772910 0.763277 0.716523 0.151 Uiso 0.393(18) 1 calc R . . B 2
H70D H 0.783947 0.754348 0.697909 0.151 Uiso 0.393(18) 1 calc R . . B 2
C71 C 0.8349(4) 0.8385(4) 0.7091(2) 0.114(5) Uani 1 1 d . . . . .
H71 H 0.849546 0.839653 0.718704 0.137 Uiso 1 1 calc R . . . .
C72 C 0.8384(4) 0.8664(4) 0.6994(2) 0.116(5) Uani 1 1 d . . . . .
H72 H 0.856526 0.890919 0.700639 0.139 Uiso 1 1 calc R . . . .
C73 C 0.7903(3) 0.8164(4) 0.68903(13) 0.076(3) Uani 1 1 d . . . . .
C74 C 0.8061(3) 0.8740(3) 0.67451(14) 0.075(3) Uani 1 1 d . . . . .
C75 C 0.7743(3) 0.8760(3) 0.67493(14) 0.080(3) Uani 1 1 d . . . . .
H75 H 0.756130 0.863349 0.683463 0.096 Uiso 1 1 calc R . . . .
C76 C 0.7705(3) 0.8975(3) 0.66221(13) 0.073(3) Uani 1 1 d . . . . .
H76 H 0.749293 0.899292 0.662034 0.087 Uiso 1 1 calc R . . . .
C77 C 0.7973(3) 0.9162(3) 0.64985(14) 0.066(3) Uani 1 1 d . . . . .
C78 C 0.8286(3) 0.9140(3) 0.65032(15) 0.071(3) Uani 1 1 d . . . . .
H78 H 0.847121 0.926811 0.641968 0.086 Uiso 1 1 calc R . . . .
C79 C 0.8329(3) 0.8936(3) 0.66262(15) 0.078(3) Uani 1 1 d . . . . .
H79 H 0.854704 0.892803 0.663004 0.093 Uiso 1 1 calc R . . . .
C80 C 0.7917(2) 0.9365(3) 0.63540(13) 0.059(2) Uani 1 1 d . . . . .
C81 C 0.8046(2) 0.9589(2) 0.60818(12) 0.057(2) Uani 1 1 d . . . . .
C82 C 0.7622(2) 0.9631(2) 0.62391(13) 0.057(2) Uani 1 1 d . . . . .
C83 C 0.8227(2) 0.9628(2) 0.59168(13) 0.059(2) Uani 1 1 d . . . . .
C84 C 0.8235(2) 0.9852(3) 0.57891(13) 0.061(2) Uani 1 1 d . . . . .
H84 H 0.812261 0.999213 0.580961 0.073 Uiso 1 1 calc R . . . .
C85 C 0.8404(2) 0.9883(3) 0.56280(13) 0.061(2) Uani 1 1 d . . . . .
H85 H 0.841563 1.004786 0.554136 0.073 Uiso 1 1 calc R . . . .
C86 C 0.8554(3) 0.9663(3) 0.55988(13) 0.064(2) Uani 1 1 d . . . . .
C87 C 0.8560(3) 0.9448(3) 0.57286(15) 0.078(3) Uani 1 1 d . . . . .
H87 H 0.868001 0.931468 0.571069 0.093 Uiso 1 1 calc R . . . .
C88 C 0.8392(3) 0.9423(3) 0.58854(15) 0.082(3) Uani 1 1 d . . . . .
H88 H 0.838766 0.926438 0.597346 0.099 Uiso 1 1 calc R . . . .
C89 C 0.9075(3) 0.9915(3) 0.53926(14) 0.068(3) Uani 1 1 d . . . . .
H89 H 0.923627 1.012805 0.545473 0.081 Uiso 1 1 calc R . . . .
C90 C 0.9146(3) 0.9788(3) 0.52469(14) 0.068(3) Uani 1 1 d . . . . .
H90 H 0.937172 0.989045 0.518814 0.081 Uiso 1 1 calc R . . . .
C91 C 0.8568(2) 0.9401(3) 0.53141(12) 0.056(2) Uani 1 1 d . . . . .
C92 C 0.8791(3) 0.9251(3) 0.50467(15) 0.080(3) Uani 1 1 d D . . . .
H92A H 0.898105 0.939587 0.496013 0.096 Uiso 1 1 calc R . . . .
H92B H 0.855458 0.917276 0.499072 0.096 Uiso 1 1 calc R . . . .
C93 C 0.8815(4) 0.8928(3) 0.50927(16) 0.095(4) Uani 1 1 d D U . . .
H93 H 0.873061 0.874234 0.500695 0.114 Uiso 1 1 calc R . . . .
C94 C 0.8937(4) 0.8868(4) 0.52348(17) 0.107(4) Uani 1 1 d D U . . .
H94A H 0.902584 0.904396 0.532528 0.129 Uiso 1 1 calc R . . . .
H94B H 0.893932 0.864900 0.524933 0.129 Uiso 1 1 calc R . . . .
C95 C 0.7342(2) 0.9729(2) 0.62475(13) 0.055(2) Uani 1 1 d . . . . .
C96 C 0.7183(2) 0.9732(3) 0.64085(12) 0.058(2) Uani 1 1 d . . . . .
H96 H 0.726928 0.968815 0.651484 0.069 Uiso 1 1 calc R . . . .
C97 C 0.6895(3) 0.9802(3) 0.64096(12) 0.060(2) Uani 1 1 d . . . . .
H97 H 0.678742 0.980745 0.651719 0.072 Uiso 1 1 calc R . . . .
C98 C 0.6771(2) 0.9861(2) 0.62557(12) 0.054(2) Uani 1 1 d . . . . .
C99 C 0.6931(3) 0.9866(2) 0.60987(12) 0.058(2) Uani 1 1 d . . . . .
H99 H 0.684265 0.991147 0.599343 0.070 Uiso 1 1 calc R . . . .
C100 C 0.7217(2) 0.9804(2) 0.60932(12) 0.058(2) Uani 1 1 d . . . . .
H100 H 0.732993 0.981371 0.598477 0.069 Uiso 1 1 calc R . . . .
C101 C 0.6483(3) 1.0222(3) 0.63297(13) 0.064(2) Uani 1 1 d . . . . .
H101 H 0.666836 1.039758 0.640200 0.077 Uiso 1 1 calc R . . . .
C102 C 0.6174(3) 1.0214(3) 0.62793(14) 0.073(3) Uani 1 1 d . . . . .
H102 H 0.610547 1.038657 0.630937 0.087 Uiso 1 1 calc R . . . .
C103 C 0.6160(2) 0.9729(2) 0.61622(12) 0.055(2) Uani 1 1 d . . . . .
C104 C 0.5641(3) 0.9822(3) 0.60869(13) 0.078(3) Uani 1 1 d D . . . .
H10A H 0.551614 0.993009 0.615046 0.093 Uiso 1 1 calc R . . . .
H10B H 0.548031 0.955720 0.608676 0.093 Uiso 1 1 calc R . . . .
C105 C 0.5710(4) 0.9957(4) 0.59020(14) 0.094(4) Uani 1 1 d D . . . .
H105 H 0.550929 0.994532 0.584228 0.113 Uiso 1 1 calc R . . . .
C106 C 0.6009(4) 1.0089(4) 0.58121(16) 0.110(4) Uani 1 1 d D U . . .
H10C H 0.621962 1.010840 0.586417 0.132 Uiso 1 1 calc R . . . .
H10D H 0.601630 1.016564 0.569478 0.132 Uiso 1 1 calc R . . . .
F1 F 0.8208(3) 0.6087(3) 0.57025(11) 0.143(3) Uani 1 1 d . . . . .
F2 F 0.8323(2) 0.6223(2) 0.54188(10) 0.120(3) Uani 1 1 d . . . . .
F3 F 0.7902(2) 0.5668(2) 0.54999(11) 0.127(3) Uani 1 1 d . . . . .
F4 F 0.8479(3) 0.5864(3) 0.55396(12) 0.134(3) Uani 1 1 d . . . . .
B1 B 0.8231(4) 0.5966(4) 0.55402(18) 0.073(3) Uani 1 1 d . . . . .
F5 F 0.6341(4) 0.7908(4) 0.5666(3) 0.229(6) Uani 0.521(14) 1 d D U . C 1
F6 F 0.6308(5) 0.8394(3) 0.5722(2) 0.251(9) Uani 0.521(14) 1 d D U . C 1
F7 F 0.5825(4) 0.7858(4) 0.5745(2) 0.219(8) Uani 0.521(14) 1 d D U . C 1
F8 F 0.6051(5) 0.8074(5) 0.54859(16) 0.229(6) Uani 0.521(14) 1 d D U . C 1
B2 B 0.6133(3) 0.8058(3) 0.56560(14) 0.089(4) Uani 1 1 d D U . . .
F9 F 0.87527(17) 1.04666(19) 0.52553(9) 0.095(2) Uani 1 1 d . . . . .
F10 F 0.91792(17) 1.06639(17) 0.54642(8) 0.0791(16) Uani 1 1 d . . . . .
F11 F 0.91355(16) 1.10656(18) 0.52931(9) 0.092(2) Uani 1 1 d . . . . .
F12 F 0.86989(17) 1.07472(17) 0.54893(8) 0.0800(16) Uani 1 1 d . . . . .
B3 B 0.8946(3) 1.0739(3) 0.53756(15) 0.062(3) Uani 1 1 d . . . . .
N19 N 0.666667 0.7278(8) 0.583333 0.102(7) Uani 0.5 2 d DS TU P . .
C107 C 0.6811(9) 0.7522(7) 0.5732(4) 0.131(11) Uani 0.5 1 d D U . . .
C108 C 0.6998(14) 0.7847(10) 0.5607(6) 0.22(2) Uani 0.5 1 d D U . . .
H10E H 0.712387 0.779379 0.551489 0.325 Uiso 0.5 1 calc R . . . .
H10F H 0.681771 0.789454 0.555439 0.325 Uiso 0.5 1 calc R . . . .
H10G H 0.717303 0.805962 0.567302 0.325 Uiso 0.5 1 calc R . . . .
N20 N 0.8843(3) 0.7398(3) 0.58869(15) 0.090(3) Uani 1 1 d . . . . .
C109 C 0.9072(3) 0.7429(3) 0.59696(17) 0.081(3) Uani 1 1 d . . . . .
C110 C 0.9378(4) 0.7482(5) 0.6081(2) 0.131(6) Uani 1 1 d . . . . .
H11A H 0.949219 0.735398 0.603003 0.196 Uiso 1 1 calc GR . . . .
H11B H 0.928875 0.738629 0.619873 0.196 Uiso 1 1 calc GR . . . .
H11C H 0.955494 0.773961 0.608945 0.196 Uiso 1 1 calc GR . . . .
C2AA C 0.8332(9) 0.6591(9) 0.6316(2) 0.094(8) Uani 0.40(2) 1 d D U . A 2
H2AA H 0.810536 0.654714 0.635898 0.113 Uiso 0.40(2) 1 calc R . . A 2
H2AB H 0.851851 0.662956 0.639552 0.113 Uiso 0.40(2) 1 calc R . . A 2
C0AA C 0.8225(9) 0.7688(12) 0.7163(5) 0.129(6) Uani 0.393(18) 1 d D U . B 2
H0AA H 0.842566 0.776722 0.708661 0.154 Uiso 0.393(18) 1 calc R . . B 2
C1AA C 0.8281(14) 0.7595(13) 0.7307(5) 0.143(10) Uani 0.393(18) 1 d D U . B 2
H1AA H 0.809963 0.751067 0.739447 0.171 Uiso 0.393(18) 1 calc R . . B 2
H1AB H 0.850470 0.760750 0.732950 0.171 Uiso 0.393(18) 1 calc R . . B 2
F0AA F 0.5979(8) 0.8237(8) 0.5604(4) 0.215(8) Uani 0.479(14) 1 d D U . C 2
F1AA F 0.6468(7) 0.8295(8) 0.5738(4) 0.235(9) Uani 0.479(14) 1 d D U . C 2
F17 F 0.6032(10) 0.7790(8) 0.5785(4) 0.248(9) Uani 0.479(14) 1 d D U . C 2
F27 F 0.6293(10) 0.7954(9) 0.5533(4) 0.245(9) Uani 0.479(14) 1 d D U . C 2

loop_
_atom_site_aniso_label
_atom_site_aniso_U_11
_atom_site_aniso_U_22
_atom_site_aniso_U_33
_atom_site_aniso_U_23
_atom_site_aniso_U_13
_atom_site_aniso_U_12
Pd1 0.0573(5) 0.0592(5) 0.0822(5) 0.0023(4) 0.0079(4) 0.0313(4)
Pd2 0.0596(5) 0.0748(5) 0.0734(5) 0.0065(4) 0.0074(4) 0.0395(4)
Pd3 0.0485(4) 0.0606(5) 0.0742(5) 0.0025(4) 0.0056(3) 0.0307(4)
Pd4 0.0541(4) 0.0510(4) 0.0659(4) 0.0067(3) 0.0079(3) 0.0273(3)
Pd5 0.0479(4) 0.0551(4) 0.0787(5) -0.0010(4) 0.0027(3) 0.0265(3)
Pd6 0.0514(4) 0.0526(4) 0.0699(5) 0.0039(3) 0.0033(3) 0.0256(3)
S1 0.0653(16) 0.0634(15) 0.0802(17) 0.0055(13) 0.0154(13) 0.0337(13)
S2 0.0540(14) 0.0656(16) 0.0824(17) -0.0100(13) -0.0040(12) 0.0223(12)
S3 0.0502(13) 0.0507(13) 0.0853(17) 0.0046(12) 0.0010(12) 0.0229(11)
S4 0.0693(17) 0.088(2) 0.0752(17) 0.0140(14) 0.0124(14) 0.0415(15)
S5 0.0541(14) 0.0567(14) 0.0987(19) -0.0048(13) 0.0025(13) 0.0297(12)
S6 0.0666(15) 0.0598(14) 0.0641(14) -0.0041(11) -0.0057(12) 0.0355(12)
N1 0.062(5) 0.074(6) 0.103(7) 0.013(5) 0.018(5) 0.045(5)
N2 0.067(5) 0.064(5) 0.076(5) 0.013(4) 0.008(4) 0.037(4)
N3 0.045(4) 0.055(4) 0.064(5) 0.001(4) 0.006(3) 0.023(4)
N4 0.045(4) 0.053(4) 0.065(5) -0.002(4) 0.001(3) 0.024(4)
N5 0.046(4) 0.055(4) 0.068(5) 0.002(4) 0.002(4) 0.024(4)
N6 0.056(5) 0.077(6) 0.059(5) -0.016(4) -0.005(4) 0.041(4)
N7 0.067(5) 0.064(5) 0.087(6) -0.013(5) -0.013(5) 0.041(5)
N8 0.044(4) 0.054(4) 0.065(5) 0.001(4) 0.003(3) 0.021(4)
N9 0.045(4) 0.064(5) 0.088(6) 0.010(4) -0.004(4) 0.015(4)
N10 0.100(8) 0.099(8) 0.086(7) 0.014(6) -0.007(6) 0.059(7)
N11 0.086(6) 0.092(7) 0.068(5) 0.000(5) -0.018(5) 0.052(6)
N12 0.054(5) 0.062(5) 0.074(5) 0.003(4) 0.001(4) 0.031(4)
N13 0.054(4) 0.060(5) 0.064(5) -0.001(4) 0.005(4) 0.030(4)
N14 0.056(5) 0.062(5) 0.065(5) 0.000(4) 0.007(4) 0.031(4)
N15 0.053(5) 0.062(5) 0.069(5) -0.006(4) 0.005(4) 0.029(4)
N16 0.062(5) 0.061(5) 0.077(5) 0.007(4) 0.011(4) 0.042(4)
N17 0.059(5) 0.049(4) 0.061(4) 0.001(3) 0.001(4) 0.030(4)
N18 0.064(5) 0.059(5) 0.077(5) -0.005(4) -0.003(4) 0.040(4)
C1 0.069(8) 0.077(8) 0.148(12) -0.042(8) -0.036(8) 0.050(7)
C2 0.053(6) 0.059(6) 0.140(11) 0.011(7) 0.001(7) 0.033(5)
C3 0.057(6) 0.097(9) 0.106(9) 0.031(7) 0.019(6) 0.046(7)
C4 0.063(7) 0.090(8) 0.100(8) -0.015(7) -0.009(6) 0.051(7)
C5 0.047(5) 0.067(7) 0.102(8) -0.008(6) 0.000(5) 0.024(5)
C6 0.047(5) 0.090(8) 0.099(8) 0.025(7) 0.019(5) 0.045(6)
C7 0.077(8) 0.086(9) 0.099(8) -0.018(7) -0.016(6) 0.053(7)
C8 0.088(5) 0.107(6) 0.100(6) 0.020(4) -0.002(4) 0.051(4)
C9 0.105(6) 0.124(6) 0.107(6) -0.001(4) 0.004(4) 0.070(5)
C10 0.109(6) 0.102(6) 0.113(6) -0.014(4) -0.019(4) 0.065(4)
C11 0.085(5) 0.090(5) 0.099(5) 0.011(4) -0.019(4) 0.043(4)
C12 0.058(7) 0.146(13) 0.081(8) 0.025(8) 0.008(6) 0.058(8)
C13 0.087(9) 0.125(12) 0.102(9) -0.013(8) 0.001(7) 0.081(9)
C14 0.077(8) 0.055(7) 0.164(14) 0.008(8) -0.037(9) 0.030(6)
C15 0.079(5) 0.088(5) 0.096(5) 0.023(4) 0.017(4) 0.052(4)
C16 0.071(5) 0.090(5) 0.077(5) 0.020(4) -0.005(4) 0.027(4)
C17 0.097(5) 0.071(5) 0.073(5) 0.000(4) 0.009(4) 0.027(4)
C18 0.094(5) 0.081(5) 0.097(5) 0.013(4) 0.018(4) 0.055(4)
C19 0.078(5) 0.106(5) 0.091(5) 0.019(4) -0.003(4) 0.047(4)
C20 0.092(5) 0.085(5) 0.071(5) 0.006(4) 0.000(4) 0.027(4)
C21 0.103(5) 0.074(5) 0.086(5) 0.000(4) 0.021(4) 0.044(4)
C22 0.081(8) 0.071(8) 0.099(9) 0.034(7) -0.013(7) 0.020(7)
C23 0.101(9) 0.055(6) 0.079(7) 0.002(5) 0.005(7) 0.034(6)
C24 0.081(7) 0.068(6) 0.066(6) 0.002(5) 0.001(5) 0.049(6)
C25 0.055(6) 0.056(6) 0.083(7) -0.003(5) 0.004(5) 0.019(5)
C26 0.096(8) 0.045(5) 0.072(7) 0.001(5) 0.014(6) 0.028(6)
C27 0.127(12) 0.087(9) 0.096(9) 0.043(7) 0.054(9) 0.082(9)
C28 0.076(8) 0.106(11) 0.115(11) 0.070(9) 0.038(8) 0.055(8)
C29 0.108(7) 0.113(7) 0.110(7) 0.005(5) 0.005(5) 0.056(5)
C30 0.091(5) 0.097(5) 0.103(5) 0.007(4) 0.009(4) 0.054(4)
C31 0.070(7) 0.106(10) 0.111(9) 0.020(8) 0.024(7) 0.054(7)
C32 0.052(6) 0.067(6) 0.087(7) -0.004(5) 0.006(5) 0.033(5)
C33 0.089(9) 0.093(9) 0.131(11) 0.028(8) 0.031(8) 0.067(8)
C34 0.081(8) 0.080(8) 0.120(10) 0.038(7) 0.016(7) 0.037(7)
C35 0.049(5) 0.064(6) 0.077(7) 0.005(5) 0.015(5) 0.032(5)
C36 0.070(7) 0.073(7) 0.069(6) -0.003(5) 0.010(5) 0.039(6)
C37 0.052(5) 0.069(6) 0.071(6) -0.006(5) -0.004(4) 0.033(5)
C38 0.043(5) 0.047(5) 0.071(6) 0.004(4) 0.010(4) 0.017(4)
C39 0.054(5) 0.071(6) 0.061(6) 0.011(5) 0.004(4) 0.033(5)
C40 0.056(6) 0.065(6) 0.084(7) 0.014(5) 0.012(5) 0.030(5)
C41 0.046(5) 0.050(5) 0.059(5) 0.008(4) 0.009(4) 0.023(4)
C42 0.050(5) 0.055(5) 0.060(5) 0.008(4) 0.009(4) 0.021(4)
C43 0.049(5) 0.057(5) 0.051(5) 0.006(4) 0.003(4) 0.028(4)
C44 0.048(5) 0.056(5) 0.058(5) 0.005(4) 0.000(4) 0.026(4)
C45 0.042(5) 0.056(5) 0.062(5) -0.004(4) -0.003(4) 0.020(4)
C46 0.046(5) 0.052(5) 0.066(6) -0.004(4) 0.002(4) 0.024(4)
C47 0.052(5) 0.060(6) 0.066(6) 0.001(5) 0.002(4) 0.031(5)
C48 0.048(5) 0.071(6) 0.075(6) -0.014(5) -0.006(5) 0.033(5)
C49 0.048(5) 0.074(6) 0.069(6) -0.011(5) -0.004(4) 0.036(5)
C50 0.071(7) 0.068(6) 0.074(6) -0.001(5) -0.003(5) 0.045(6)
C51 0.085(7) 0.086(8) 0.064(6) -0.012(6) -0.019(6) 0.059(7)
C52 0.049(5) 0.055(6) 0.081(7) -0.014(5) -0.014(5) 0.029(5)
C53 0.088(5) 0.081(5) 0.091(5) -0.007(4) -0.013(4) 0.048(4)
C54 0.138(7) 0.139(7) 0.147(8) -0.005(5) -0.005(5) 0.068(5)
C55 0.192(11) 0.198(11) 0.196(11) 0.005(5) 0.001(5) 0.097(6)
C56 0.039(5) 0.044(5) 0.076(6) 0.006(4) 0.006(4) 0.016(4)
C57 0.047(5) 0.065(6) 0.064(6) -0.012(4) -0.003(4) 0.028(5)
C58 0.048(5) 0.058(6) 0.078(6) -0.009(5) -0.003(5) 0.029(5)
C59 0.043(5) 0.056(5) 0.053(5) 0.000(4) 0.003(4) 0.014(4)
C60 0.053(5) 0.051(5) 0.069(6) -0.001(4) 0.000(4) 0.024(4)
C61 0.058(6) 0.062(6) 0.083(7) 0.003(5) -0.002(5) 0.035(5)
C62 0.054(5) 0.053(5) 0.071(6) 0.006(5) 0.002(5) 0.019(5)
C63 0.059(6) 0.063(6) 0.070(6) 0.008(5) 0.001(5) 0.010(5)
C64 0.048(5) 0.056(6) 0.076(6) 0.004(5) -0.001(5) 0.018(5)
C65 0.068(7) 0.078(8) 0.110(9) 0.013(7) -0.030(7) 0.021(6)
C66 0.080(10) 0.21(2) 0.137(13) 0.049(13) -0.010(9) 0.071(12)
C67 0.083(12) 0.19(2) 0.26(3) 0.00(2) -0.034(15) 0.035(14)
C68 0.178(16) 0.163(14) 0.120(13) 0.042(12) -0.001(12) 0.103(13)
C69 0.154(12) 0.144(11) 0.110(10) 0.049(9) 0.008(9) 0.095(10)
C70 0.151(12) 0.142(10) 0.111(9) 0.052(8) 0.010(8) 0.093(9)
C71 0.122(12) 0.107(11) 0.113(11) -0.005(9) -0.045(9) 0.058(10)
C72 0.130(12) 0.094(10) 0.123(11) -0.008(9) -0.053(10) 0.056(9)
C73 0.087(8) 0.102(9) 0.063(6) 0.019(6) 0.011(5) 0.066(7)
C74 0.085(8) 0.074(7) 0.067(6) -0.001(5) -0.014(6) 0.040(6)
C75 0.092(8) 0.099(9) 0.067(6) -0.003(6) 0.000(6) 0.062(7)
C76 0.076(7) 0.094(8) 0.068(6) 0.011(6) 0.001(5) 0.058(7)
C77 0.066(6) 0.057(6) 0.074(6) -0.006(5) -0.003(5) 0.030(5)
C78 0.059(6) 0.061(6) 0.096(7) 0.016(6) 0.006(5) 0.031(5)
C79 0.060(6) 0.078(7) 0.095(8) 0.005(6) -0.010(6) 0.035(6)
C80 0.047(5) 0.054(5) 0.067(6) -0.003(4) -0.004(4) 0.018(4)
C81 0.044(5) 0.046(5) 0.071(6) 0.004(4) 0.011(4) 0.014(4)
C82 0.052(5) 0.052(5) 0.066(6) -0.003(4) 0.000(4) 0.026(4)
C83 0.047(5) 0.042(5) 0.081(6) -0.002(4) 0.004(4) 0.018(4)
C84 0.052(5) 0.052(5) 0.079(6) -0.006(5) 0.002(5) 0.027(4)
C85 0.053(5) 0.058(6) 0.071(6) -0.001(5) 0.010(5) 0.027(5)
C86 0.055(6) 0.058(6) 0.073(6) -0.010(5) 0.002(5) 0.024(5)
C87 0.086(8) 0.078(7) 0.092(8) 0.016(6) 0.025(6) 0.059(7)
C88 0.099(9) 0.086(8) 0.084(7) 0.019(6) 0.023(6) 0.063(7)
C89 0.052(6) 0.060(6) 0.079(7) 0.006(5) 0.009(5) 0.019(5)
C90 0.061(6) 0.060(6) 0.080(7) 0.014(5) 0.018(5) 0.029(5)
C91 0.055(5) 0.060(6) 0.070(6) 0.005(5) 0.007(4) 0.040(5)
C92 0.095(8) 0.062(6) 0.093(8) 0.009(6) 0.033(6) 0.047(6)
C93 0.102(5) 0.094(5) 0.096(5) -0.001(4) 0.019(4) 0.053(4)
C94 0.108(6) 0.111(6) 0.112(6) -0.005(4) 0.012(4) 0.061(4)
C95 0.043(5) 0.041(5) 0.074(6) -0.002(4) 0.000(4) 0.016(4)
C96 0.056(5) 0.062(6) 0.060(5) 0.008(4) 0.002(4) 0.033(5)
C97 0.058(6) 0.065(6) 0.060(5) -0.004(4) 0.003(4) 0.033(5)
C98 0.047(5) 0.054(5) 0.064(6) -0.003(4) -0.005(4) 0.027(4)
C99 0.058(6) 0.057(5) 0.062(6) 0.003(4) 0.008(4) 0.030(5)
C100 0.051(5) 0.060(6) 0.052(5) -0.005(4) -0.005(4) 0.020(4)
C101 0.064(6) 0.052(5) 0.078(6) -0.014(5) -0.011(5) 0.031(5)
C102 0.082(7) 0.057(6) 0.084(7) -0.011(5) -0.001(6) 0.038(6)
C103 0.049(5) 0.053(5) 0.067(6) -0.001(4) -0.004(4) 0.028(4)
C104 0.056(6) 0.083(7) 0.103(8) -0.019(6) -0.026(6) 0.042(6)
C105 0.111(10) 0.104(10) 0.092(9) -0.012(7) -0.031(8) 0.071(9)
C106 0.116(6) 0.115(6) 0.109(6) 0.008(4) -0.002(4) 0.065(5)
F1 0.164(9) 0.178(9) 0.103(6) -0.029(6) -0.007(6) 0.097(8)
F2 0.121(6) 0.117(6) 0.103(5) 0.021(5) 0.005(5) 0.045(5)
F3 0.112(6) 0.120(7) 0.121(6) 0.003(5) 0.004(5) 0.037(6)
F4 0.140(8) 0.144(8) 0.132(7) -0.008(6) 0.010(6) 0.082(7)
B1 0.065(8) 0.087(9) 0.077(8) -0.001(7) -0.003(6) 0.046(7)
F5 0.230(8) 0.226(8) 0.239(8) 0.007(6) -0.003(6) 0.119(5)
F6 0.252(11) 0.244(11) 0.244(11) -0.007(8) 0.015(8) 0.114(7)
F7 0.218(9) 0.220(9) 0.219(9) -0.004(5) 0.006(5) 0.110(5)
F8 0.230(8) 0.226(8) 0.239(8) 0.007(6) -0.003(6) 0.119(5)
B2 0.089(6) 0.083(6) 0.087(6) 0.001(4) 0.005(4) 0.038(4)
F9 0.070(4) 0.096(5) 0.097(5) -0.019(4) 0.005(3) 0.024(4)
F10 0.083(4) 0.085(4) 0.084(4) 0.005(3) -0.003(3) 0.053(4)
F11 0.060(4) 0.087(4) 0.114(5) 0.041(4) 0.001(3) 0.025(3)
F12 0.077(4) 0.091(4) 0.086(4) 0.007(3) 0.007(3) 0.052(4)
B3 0.053(6) 0.077(8) 0.058(6) 0.004(6) -0.005(5) 0.034(6)
N19 0.101(8) 0.102(8) 0.103(9) -0.002(2) -0.004(5) 0.051(4)
C107 0.132(12) 0.130(12) 0.132(12) -0.004(5) 0.001(5) 0.066(7)
C108 0.22(2) 0.22(2) 0.22(2) -0.002(5) 0.005(5) 0.109(12)
N20 0.078(7) 0.084(7) 0.112(8) 0.004(6) -0.005(6) 0.044(6)
C109 0.062(7) 0.073(7) 0.099(9) 0.005(6) 0.010(6) 0.026(6)
C110 0.082(10) 0.127(13) 0.154(14) 0.014(11) -0.032(9) 0.031(9)
C2AA 0.099(12) 0.122(13) 0.064(11) 0.005(11) -0.010(11) 0.056(11)
C0AA 0.156(13) 0.146(11) 0.114(10) 0.048(10) 0.010(10) 0.098(11)
C1AA 0.174(18) 0.164(17) 0.101(16) 0.041(15) 0.001(15) 0.092(15)
F0AA 0.209(10) 0.230(10) 0.220(10) 0.005(8) 0.000(7) 0.120(7)
F1AA 0.235(11) 0.232(11) 0.237(11) -0.004(8) 0.000(8) 0.117(7)
F17 0.249(11) 0.242(11) 0.238(11) 0.002(8) 0.012(8) 0.112(7)
F27 0.247(11) 0.237(11) 0.240(11) -0.006(8) 0.011(8) 0.112(8)

loop_
_atom_type_symbol
_atom_type_description
_atom_type_scat_dispersion_real
_atom_type_scat_dispersion_imag
_atom_type_scat_source
C C 0.0033 0.0016 'International Tables Vol C Tables 4.2.6.8 and 6.1.1.4'
H H 0.0000 0.0000 'International Tables Vol C Tables 4.2.6.8 and 6.1.1.4'
B B 0.0013 0.0007 'International Tables Vol C Tables 4.2.6.8 and 6.1.1.4'
F F 0.0171 0.0103 'International Tables Vol C Tables 4.2.6.8 and 6.1.1.4'
N N 0.0061 0.0033 'International Tables Vol C Tables 4.2.6.8 and 6.1.1.4'
Pd Pd -0.9988 1.0072 'International Tables Vol C Tables 4.2.6.8 and 6.1.1.4'
S S 0.1246 0.1234 'International Tables Vol C Tables 4.2.6.8 and 6.1.1.4'

loop_
_geom_angle_atom_site_label_1
_geom_angle_atom_site_label_2
_geom_angle_atom_site_label_3
_geom_angle
_geom_angle_site_symmetry_1
_geom_angle_site_symmetry_3
Pd3 Pd1 Pd2 60.45(3) . .
S1 Pd1 Pd2 161.82(7) . .
S1 Pd1 Pd3 137.63(7) . .
C4 Pd1 Pd2 94.8(3) . .
C4 Pd1 Pd3 74.6(3) . .
C4 Pd1 S1 90.2(3) . .
C4 Pd1 C13 137.7(5) . .
C5 Pd1 Pd2 78.1(3) . .
C5 Pd1 Pd3 95.7(3) . .
C5 Pd1 S1 95.5(3) . .
C5 Pd1 C4 38.1(4) . .
C5 Pd1 C13 170.5(5) . .
C13 Pd1 Pd2 95.1(3) . .
C13 Pd1 Pd3 75.0(4) . .
C13 Pd1 S1 92.9(4) . .
C14 Pd1 Pd2 78.3(4) . .
C14 Pd1 Pd3 96.0(3) . .
C14 Pd1 S1 98.5(4) . .
C14 Pd1 C4 170.3(5) . .
C14 Pd1 C5 143.9(6) . .
C14 Pd1 C13 38.0(5) . .
Pd1 Pd2 Pd3 59.74(3) . .
S4 Pd2 Pd1 151.58(8) . .
S4 Pd2 Pd3 148.66(8) . .
S4 Pd2 C1 102.3(3) . .
S4 Pd2 C10 105.1(3) . .
C1 Pd2 Pd1 92.9(3) . .
C1 Pd2 Pd3 62.3(3) . .
C1 Pd2 C10 110.6(5) . .
C6 Pd2 Pd1 66.4(3) . .
C6 Pd2 Pd3 93.8(3) . .
C6 Pd2 S4 101.0(3) . .
C6 Pd2 C1 59.2(4) . .
C6 Pd2 C10 153.6(4) . .
C7 Pd2 Pd1 93.4(3) . .
C7 Pd2 Pd3 88.9(4) . .
C7 Pd2 S4 87.7(4) . .
C7 Pd2 C1 31.3(4) . .
C7 Pd2 C6 35.1(4) . .
C7 Pd2 C8 153.0(5) . .
C7 Pd2 C9 173.0(6) . .
C7 Pd2 C10 141.7(5) . .
C8 Pd2 Pd1 65.3(4) . .
C8 Pd2 Pd3 93.7(4) . .
C8 Pd2 S4 103.2(4) . .
C8 Pd2 C1 154.3(5) . .
C8 Pd2 C6 117.9(5) . .
C8 Pd2 C10 59.5(5) . .
C9 Pd2 Pd1 91.1(4) . .
C9 Pd2 Pd3 88.9(4) . .
C9 Pd2 S4 90.8(4) . .
C9 Pd2 C1 143.2(5) . .
C9 Pd2 C6 151.7(5) . .
C9 Pd2 C8 33.8(5) . .
C9 Pd2 C10 32.7(5) . .
C10 Pd2 Pd1 91.5(3) . .
C10 Pd2 Pd3 61.4(3) . .
Pd1 Pd3 Pd2 59.81(3) . .
S3 Pd3 Pd1 149.50(7) 18_655 .
S3 Pd3 Pd2 150.40(7) 18_655 .
C2 Pd3 Pd1 94.2(3) . .
C2 Pd3 Pd2 82.7(4) . .
C2 Pd3 S3 88.8(3) . 18_655
C2 Pd3 C3 36.9(4) . .
C2 Pd3 C11 156.3(6) . .
C2 Pd3 C12 164.0(5) . .
C3 Pd3 Pd1 70.3(3) . .
C3 Pd3 Pd2 94.4(3) . .
C3 Pd3 S3 95.7(3) . 18_655
C3 Pd3 C12 128.7(5) . .
C11 Pd3 Pd1 93.9(4) . .
C11 Pd3 Pd2 82.3(4) . .
C11 Pd3 S3 95.3(4) . 18_655
C11 Pd3 C3 163.1(5) . .
C11 Pd3 C12 35.9(5) . .
C12 Pd3 Pd1 70.8(4) . .
C12 Pd3 Pd2 93.8(3) . .
C12 Pd3 S3 101.3(3) . 18_655
Pd5 Pd4 Pd6 59.68(3) . .
S6 Pd4 Pd5 143.66(7) 18_655 .
S6 Pd4 Pd6 156.53(7) 18_655 .
S6 Pd4 C15 105.2(3) 18_655 .
S6 Pd4 C20 97.5(3) 18_655 .
C15 Pd4 Pd5 91.6(3) . .
C15 Pd4 Pd6 63.6(3) . .
C15 Pd4 C20 58.9(4) . .
C20 Pd4 Pd5 63.7(3) . .
C20 Pd4 Pd6 93.6(3) . .
C21 Pd4 Pd5 89.8(3) . .
C21 Pd4 Pd6 91.6(3) . .
C21 Pd4 S6 87.0(3) . 18_655
C21 Pd4 C15 34.1(4) . .
C21 Pd4 C20 32.3(4) . .
C21 Pd4 C26 150.7(5) . .
C21 Pd4 C27 171.8(6) . .
C26 Pd4 Pd5 68.4(3) . .
C26 Pd4 Pd6 93.7(3) . .
C26 Pd4 S6 98.9(3) . 18_655
C26 Pd4 C15 155.8(4) . .
C26 Pd4 C20 118.5(4) . .
C27 Pd4 Pd5 94.1(3) . .
C27 Pd4 Pd6 84.2(4) . .
C27 Pd4 S6 94.1(4) . 18_655
C27 Pd4 C15 138.3(6) . .
C27 Pd4 C20 154.7(5) . .
C27 Pd4 C26 37.1(5) . .
Pd4 Pd5 Pd6 60.93(3) . .
S5 Pd5 Pd4 157.67(8) . .
S5 Pd5 Pd6 140.95(7) . .
C18 Pd5 Pd4 95.6(3) . .
C18 Pd5 Pd6 72.7(3) . .
C18 Pd5 S5 89.9(3) . .
C19 Pd5 Pd4 81.5(4) . .
C19 Pd5 Pd6 96.2(3) . .
C19 Pd5 S5 89.8(4) . .
C19 Pd5 C18 38.0(5) . .
C19 Pd5 C24 172.1(4) . .
C24 Pd5 Pd4 95.4(3) . .
C24 Pd5 Pd6 76.0(3) . .
C24 Pd5 S5 95.6(3) . .
C24 Pd5 C18 136.0(4) . .
C25 Pd5 Pd4 76.7(3) . .
C25 Pd5 Pd6 95.0(3) . .
C25 Pd5 S5 100.9(3) . .
C25 Pd5 C18 167.6(4) . .
C25 Pd5 C19 146.5(5) . .
C25 Pd5 C24 37.7(4) . .
Pd5 Pd6 Pd4 59.39(3) . .
S2 Pd6 Pd4 149.20(7) 18_655 .
S2 Pd6 Pd5 150.86(7) 18_655 .
S2 Pd6 C28 108.6(4) 18_655 .
C16 Pd6 Pd4 79.5(4) . .
C16 Pd6 Pd5 92.8(3) . .
C16 Pd6 S2 90.1(3) . 18_655
C16 Pd6 C17 37.2(4) . .
C16 Pd6 C23 159.8(5) . .
C16 Pd6 C28 128.8(5) . .
C17 Pd6 Pd4 94.0(3) . .
C17 Pd6 Pd5 71.1(4) . .
C17 Pd6 S2 94.8(3) . 18_655
C17 Pd6 C23 125.7(5) . .
C17 Pd6 C28 153.9(5) . .
C22 Pd6 Pd4 88.5(4) . .
C22 Pd6 Pd5 94.5(3) . .
C22 Pd6 S2 92.4(4) . 18_655
C22 Pd6 C16 160.2(6) . .
C22 Pd6 C17 161.2(6) . .
C22 Pd6 C23 35.5(5) . .
C22 Pd6 C28 32.7(5) . .
C23 Pd6 Pd4 94.0(3) . .
C23 Pd6 Pd5 67.6(3) . .
C23 Pd6 S2 104.4(3) . 18_655
C23 Pd6 C28 60.0(4) . .
C28 Pd6 Pd4 60.0(4) . .
C28 Pd6 Pd5 91.9(3) . .
C32 S1 Pd1 109.5(4) . .
C52 S2 Pd6 105.5(3) . 18_655
C64 S3 Pd3 99.8(4) . 18_655
C73 S4 Pd2 107.0(4) . .
C91 S5 Pd5 110.2(3) . .
C103 S6 Pd4 106.7(3) . 18_655
C32 N1 C31 126.5(9) . .
C32 N1 C33 110.6(9) . .
C33 N1 C31 122.9(9) . .
C32 N2 C34 108.3(9) . .
C32 N2 C35 126.8(8) . .
C34 N2 C35 124.8(9) . .
C41 N3 C42 116.0(8) . .
C43 N4 C42 114.8(8) . .
C41 N5 C43 114.2(8) . .
C50 N6 C47 123.8(9) . .
C52 N6 C47 124.6(8) . .
C52 N6 C50 111.4(8) . .
C51 N7 C53 123.8(9) . .
C52 N7 C51 110.9(9) . .
C52 N7 C53 125.3(10) . .
C62 N8 C59 124.6(8) . .
C64 N8 C59 124.2(8) . .
C64 N8 C62 111.2(8) . .
C63 N9 C65 123.6(9) . .
C64 N9 C63 109.5(8) . .
C64 N9 C65 126.9(9) . .
C71 N10 C70 125.6(11) . .
C73 N10 C70 123.0(12) . .
C73 N10 C71 111.4(11) . .
C72 N11 C74 123.6(11) . .
C73 N11 C72 109.5(10) . .
C73 N11 C74 126.9(9) . .
C80 N12 C81 114.9(8) . .
C82 N13 C81 116.9(8) . .
C80 N14 H14 122.5 . .
C82 N14 H14 122.5 . .
C82 N14 C80 114.9(8) . .
C89 N15 C86 124.8(8) . .
C91 N15 C86 122.3(8) . .
C91 N15 C89 111.6(8) . .
C90 N16 C92 125.8(8) . .
C91 N16 C90 110.2(8) . .
C91 N16 C92 123.9(9) . .
C101 N17 C98 123.9(8) . .
C103 N17 C98 124.9(7) . .
C103 N17 C101 110.8(8) . .
C102 N18 C104 125.3(8) . .
C103 N18 C102 109.1(8) . .
C103 N18 C104 125.3(8) . .
Pd2 C1 H1 114.8 . .
C2 C1 Pd2 108.3(7) . .
C2 C1 H1 114.8 . .
C7 C1 Pd2 58.1(7) . .
C7 C1 H1 114.8 . .
C7 C1 C2 129.2(11) . .
Pd3 C2 H2 113.5 . .
C1 C2 Pd3 100.5(8) . .
C1 C2 H2 113.5 . .
C3 C2 Pd3 78.1(7) . .
C3 C2 C1 128.8(11) . .
C3 C2 H2 113.5 . .
Pd3 C3 H3 114.8 . .
C2 C3 Pd3 65.0(7) . .
C2 C3 H3 114.8 . .
C2 C3 C4 127.2(11) . .
C4 C3 Pd3 108.3(8) . .
C4 C3 H3 114.8 . .
Pd1 C4 H4 113.9 . .
C3 C4 Pd1 106.5(8) . .
C3 C4 H4 113.9 . .
C3 C4 C5 128.5(11) . .
C5 C4 Pd1 69.9(7) . .
C5 C4 H4 113.9 . .
Pd1 C5 H5 115.0 . .
C4 C5 Pd1 72.0(6) . .
C4 C5 H5 115.0 . .
C6 C5 Pd1 103.4(7) . .
C6 C5 C4 126.1(11) . .
C6 C5 H5 115.0 . .
Pd2 C6 H6 113.0 . .
C5 C6 Pd2 110.5(7) . .
C5 C6 H6 113.0 . .
C7 C6 Pd2 63.5(6) . .
C7 C6 C5 131.4(11) . .
C7 C6 H6 113.0 . .
Pd2 C7 H7 114.8 . .
C1 C7 Pd2 90.6(8) . .
C1 C7 C6 128.3(12) . .
C1 C7 H7 114.8 . .
C6 C7 Pd2 81.4(7) . .
C6 C7 H7 114.8 . .
Pd2 C8 H8 112.8 . .
C9 C8 Pd2 64.6(9) . .
C9 C8 H8 112.8 . .
C9 C8 C14 130.4(14) . .
C14 C8 Pd2 112.4(9) . .
C14 C8 H8 112.8 . .
Pd2 C9 H9 114.5 . .
C8 C9 Pd2 81.6(9) . .
C8 C9 H9 114.5 . .
C8 C9 C10 129.1(15) . .
C10 C9 Pd2 90.2(9) . .
C10 C9 H9 114.5 . .
Pd2 C10 H10 114.8 . .
C9 C10 Pd2 57.1(8) . .
C9 C10 H10 114.8 . .
C11 C10 Pd2 109.9(9) . .
C11 C10 C9 129.0(14) . .
C11 C10 H10 114.8 . .
Pd3 C11 H11 113.6 . .
C10 C11 Pd3 100.7(9) . .
C10 C11 H11 113.6 . .
C10 C11 C12 128.5(14) . .
C12 C11 Pd3 78.0(7) . .
C12 C11 H11 113.6 . .
Pd3 C12 H12 114.1 . .
C11 C12 Pd3 66.1(7) . .
C11 C12 H12 114.1 . .
C11 C12 C13 128.4(12) . .
C13 C12 Pd3 108.3(7) . .
C13 C12 H12 114.1 . .
Pd1 C13 H13 114.9 . .
C12 C13 Pd1 105.8(8) . .
C12 C13 H13 114.9 . .
C14 C13 Pd1 68.5(7) . .
C14 C13 C12 126.7(12) . .
C14 C13 H13 114.9 . .
Pd1 C14 H14A 114.8 . .
C8 C14 Pd1 102.2(9) . .
C8 C14 C13 126.7(13) . .
C8 C14 H14A 114.8 . .
C13 C14 Pd1 73.5(7) . .
C13 C14 H14A 114.8 . .
Pd4 C15 H15 113.8 . .
C16 C15 Pd4 109.9(8) . .
C16 C15 H15 113.8 . .
C16 C15 C21 130.9(12) . .
C21 C15 Pd4 59.2(7) . .
C21 C15 H15 113.8 . .
Pd6 C16 H16 113.6 . .
C15 C16 Pd6 103.3(8) . .
C15 C16 H16 113.6 . .
C15 C16 C17 128.8(12) . .
C17 C16 Pd6 74.8(7) . .
C17 C16 H16 113.6 . .
Pd6 C17 H17 114.1 . .
C16 C17 Pd6 68.0(7) . .
C16 C17 H17 114.1 . .
C18 C17 Pd6 110.1(9) . .
C18 C17 C16 126.6(12) . .
C18 C17 H17 114.1 . .
Pd5 C18 H18 114.2 . .
C17 C18 Pd5 106.1(8) . .
C17 C18 H18 114.2 . .
C17 C18 C19 128.5(12) . .
C19 C18 Pd5 68.3(7) . .
C19 C18 H18 114.2 . .
Pd5 C19 H19 114.8 . .
C18 C19 Pd5 73.6(7) . .
C18 C19 H19 114.8 . .
C20 C19 Pd5 100.1(8) . .
C20 C19 C18 127.6(12) . .
C20 C19 H19 114.8 . .
Pd4 C20 H20 114.2 . .
C19 C20 Pd4 111.0(8) . .
C19 C20 H20 114.2 . .
C21 C20 Pd4 58.9(7) . .
C21 C20 C19 129.7(13) . .
C21 C20 H20 114.2 . .
Pd4 C21 H21 114.6 . .
C15 C21 Pd4 86.7(8) . .
C15 C21 H21 114.6 . .
C20 C21 Pd4 88.8(8) . .
C20 C21 C15 127.5(12) . .
C20 C21 H21 114.7 . .
Pd6 C22 H22 115.1 . .
C23 C22 Pd6 82.0(7) . .
C23 C22 H22 115.1 . .
C23 C22 C28 126.4(12) . .
C28 C22 Pd6 92.8(8) . .
C28 C22 H22 115.1 . .
Pd6 C23 H23 113.2 . .
C22 C23 Pd6 62.5(7) . .
C22 C23 H23 113.2 . .
C24 C23 Pd6 108.7(8) . .
C24 C23 C22 131.9(12) . .
C24 C23 H23 113.2 . .
Pd5 C24 H24 113.4 . .
C23 C24 Pd5 106.7(8) . .
C23 C24 H24 113.4 . .
C23 C24 C25 129.2(10) . .
C25 C24 Pd5 70.7(6) . .
C25 C24 H24 113.4 . .
Pd5 C25 H25 114.3 . .
C24 C25 Pd5 71.7(6) . .
C24 C25 H25 114.3 . .
C24 C25 C26 127.4(10) . .
C26 C25 Pd5 104.9(7) . .
C26 C25 H25 114.3 . .
Pd4 C26 H26 114.5 . .
C25 C26 Pd4 109.1(7) . .
C25 C26 H26 114.5 . .
C25 C26 C27 127.4(11) . .
C27 C26 Pd4 65.0(6) . .
C27 C26 H26 114.5 . .
Pd4 C27 H27 114.2 . .
C26 C27 Pd4 77.9(6) . .
C26 C27 H27 114.2 . .
C28 C27 Pd4 97.0(8) . .
C28 C27 C26 128.7(11) . .
C28 C27 H27 114.2 . .
Pd6 C28 H28 115.2 . .
C22 C28 Pd6 54.5(6) . .
C22 C28 H28 115.2 . .
C27 C28 Pd6 110.2(8) . .
C27 C28 C22 128.6(12) . .
C27 C28 H28 115.2 . .
H29A C29 H29B 120.0 . .
C30 C29 H29A 120.0 . .
C30 C29 H29B 120.0 . .
C29 C30 H30 119.6 . .
C29 C30 C31 120.9(15) . .
C31 C30 H30 119.6 . .
C31 C30 H30A 117.0 . .
C2AA C30 H30A 117.0 . .
C2AA C30 C31 126.1(18) . .
N1 C31 C30 109.1(10) . .
N1 C31 H31A 109.9 . .
N1 C31 H31B 109.9 . .
C30 C31 H31A 109.9 . .
C30 C31 H31B 109.9 . .
H31A C31 H31B 108.3 . .
N1 C32 S1 128.1(8) . .
N1 C32 N2 106.8(9) . .
N2 C32 S1 125.1(7) . .
N1 C33 H33 126.2 . .
C34 C33 N1 107.6(10) . .
C34 C33 H33 126.2 . .
N2 C34 H34 126.7 . .
C33 C34 N2 106.6(10) . .
C33 C34 H34 126.7 . .
C36 C35 N2 119.4(9) . .
C40 C35 N2 118.7(9) . .
C40 C35 C36 121.9(9) . .
C35 C36 H36 120.7 . .
C37 C36 C35 118.6(9) . .
C37 C36 H36 120.7 . .
C36 C37 H37 120.1 . .
C36 C37 C38 119.9(9) . .
C38 C37 H37 120.1 . .
C37 C38 C41 120.4(9) . .
C39 C38 C37 120.5(9) . .
C39 C38 C41 119.1(9) . .
C38 C39 H39 120.4 . .
C38 C39 C40 119.2(10) . .
C40 C39 H39 120.4 . .
C35 C40 C39 119.9(10) . .
C35 C40 H40 120.1 . .
C39 C40 H40 120.1 . .
N3 C41 N5 124.8(8) . .
N3 C41 C38 116.8(8) . .
N5 C41 C38 118.4(8) . .
N3 C42 C44 116.7(8) . .
N4 C42 N3 124.7(9) . .
N4 C42 C44 118.7(8) . .
N4 C43 N5 125.6(8) . .
N4 C43 C56 117.6(8) . .
N5 C43 C56 116.8(8) . .
C45 C44 C42 120.2(8) . .
C49 C44 C42 120.8(8) . .
C49 C44 C45 118.9(8) . .
C44 C45 H45 119.9 . .
C46 C45 C44 120.2(8) . .
C46 C45 H45 119.9 . .
C45 C46 H46 120.3 . .
C47 C46 C45 119.4(8) . .
C47 C46 H46 120.3 . .
C46 C47 N6 119.5(8) . .
C46 C47 C48 122.5(9) . .
C48 C47 N6 118.0(8) . .
C47 C48 H48 121.3 . .
C49 C48 C47 117.3(9) . .
C49 C48 H48 121.3 . .
C44 C49 H49 119.3 . .
C48 C49 C44 121.4(9) . .
C48 C49 H49 119.3 . .
N6 C50 H50 126.6 . .
C51 C50 N6 106.8(10) . .
C51 C50 H50 126.6 . .
N7 C51 H51 126.9 . .
C50 C51 N7 106.2(9) . .
C50 C51 H51 126.9 . .
N6 C52 S2 129.4(7) . .
N6 C52 N7 104.8(9) . .
N7 C52 S2 125.7(8) . .
N7 C53 H53A 109.5 . .
N7 C53 H53B 109.5 . .
N7 C53 C54 110.7(11) . .
H53A C53 H53B 108.1 . .
C54 C53 H53A 109.5 . .
C54 C53 H53B 109.5 . .
C53 C54 H54 117.5 . .
C55 C54 C53 124.9(19) . .
C55 C54 H54 117.5 . .
C54 C55 H55A 120.0 . .
C54 C55 H55B 120.0 . .
H55A C55 H55B 120.0 . .
C57 C56 C43 120.5(8) . .
C57 C56 C61 119.6(9) . .
C61 C56 C43 119.8(8) . .
C56 C57 H57 120.0 . .
C56 C57 C58 119.9(9) . .
C58 C57 H57 120.0 . .
C57 C58 H58 119.9 . .
C59 C58 C57 120.1(9) . .
C59 C58 H58 119.9 . .
C58 C59 N8 120.7(9) . .
C58 C59 C60 121.0(8) . .
C60 C59 N8 118.3(8) . .
C59 C60 H60 120.6 . .
C59 C60 C61 118.7(9) . .
C61 C60 H60 120.6 . .
C56 C61 H61 119.7 . .
C60 C61 C56 120.6(9) . .
C60 C61 H61 119.7 . .
N8 C62 H62 126.5 . .
C63 C62 N8 106.9(9) . .
C63 C62 H62 126.5 . .
N9 C63 H63 126.2 . .
C62 C63 N9 107.6(9) . .
C62 C63 H63 126.2 . .
N8 C64 S3 129.6(7) . .
N8 C64 N9 104.7(8) . .
N9 C64 S3 125.5(8) . .
N9 C65 H65A 109.6 . .
N9 C65 H65B 109.6 . .
N9 C65 C66 110.2(10) . .
H65A C65 H65B 108.1 . .
C66 C65 H65A 109.6 . .
C66 C65 H65B 109.6 . .
C65 C66 H66 120.6 . .
C67 C66 C65 118.7(17) . .
C67 C66 H66 120.6 . .
C66 C67 H67A 120.0 . .
C66 C67 H67B 120.0 . .
H67A C67 H67B 120.0 . .
H68A C68 H68B 120.0 . .
C69 C68 H68A 120.0 . .
C69 C68 H68B 120.0 . .
C68 C69 H69 115.2 . .
C68 C69 C70 129.6(11) . .
C70 C69 H69 115.2 . .
N10 C70 C69 104.3(15) . .
N10 C70 H70A 110.9 . .
N10 C70 H70B 110.9 . .
N10 C70 H70C 109.8 . .
N10 C70 H70D 109.8 . .
C69 C70 H70A 110.9 . .
C69 C70 H70B 110.9 . .
H70A C70 H70B 108.9 . .
H70C C70 H70D 108.3 . .
C0AA C70 N10 109(2) . .
C0AA C70 H70C 109.8 . .
C0AA C70 H70D 109.8 . .
N10 C71 H71 127.0 . .
C72 C71 N10 105.9(12) . .
C72 C71 H71 127.0 . .
N11 C72 H72 126.1 . .
C71 C72 N11 107.8(13) . .
C71 C72 H72 126.1 . .
N10 C73 S4 127.6(10) . .
N10 C73 N11 105.3(11) . .
N11 C73 S4 126.9(8) . .
C75 C74 N11 118.4(11) . .
C79 C74 N11 120.3(11) . .
C79 C74 C75 121.2(10) . .
C74 C75 H75 121.4 . .
C76 C75 C74 117.2(11) . .
C76 C75 H75 121.4 . .
C75 C76 H76 119.4 . .
C77 C76 C75 121.2(10) . .
C77 C76 H76 119.4 . .
C76 C77 C78 119.2(10) . .
C76 C77 C80 120.7(9) . .
C78 C77 C80 119.9(9) . .
C77 C78 H78 119.7 . .
C79 C78 C77 120.6(10) . .
C79 C78 H78 119.7 . .
C74 C79 H79 119.7 . .
C78 C79 C74 120.6(11) . .
C78 C79 H79 119.7 . .
N12 C80 N14 125.6(9) . .
N12 C80 C77 116.1(9) . .
N14 C80 C77 118.3(9) . .
N12 C81 C83 117.6(9) . .
N13 C81 N12 123.6(8) . .
N13 C81 C83 118.7(9) . .
N13 C82 N14 123.8(9) . .
N13 C82 C95 117.4(9) . .
N14 C82 C95 118.8(8) . .
C84 C83 C81 122.0(9) . .
C84 C83 C88 118.7(9) . .
C88 C83 C81 119.3(9) . .
C83 C84 H84 119.1 . .
C83 C84 C85 121.9(9) . .
C85 C84 H84 119.1 . .
C84 C85 H85 121.1 . .
C84 C85 C86 117.8(9) . .
C86 C85 H85 121.1 . .
C85 C86 N15 120.3(9) . .
C87 C86 N15 119.0(9) . .
C87 C86 C85 120.6(9) . .
C86 C87 H87 119.9 . .
C86 C87 C88 120.1(10) . .
C88 C87 H87 119.9 . .
C83 C88 H88 119.6 . .
C87 C88 C83 120.7(10) . .
C87 C88 H88 119.6 . .
N15 C89 H89 127.1 . .
C90 C89 N15 105.9(9) . .
C90 C89 H89 127.1 . .
N16 C90 H90 126.1 . .
C89 C90 N16 107.8(9) . .
C89 C90 H90 126.1 . .
N15 C91 S5 129.6(7) . .
N16 C91 S5 126.0(8) . .
N16 C91 N15 104.4(8) . .
N16 C92 H92A 108.9 . .
N16 C92 H92B 108.9 . .
N16 C92 C93 113.4(10) . .
H92A C92 H92B 107.7 . .
C93 C92 H92A 108.9 . .
C93 C92 H92B 108.9 . .
C92 C93 H93 116.2 . .
C94 C93 C92 127.7(13) . .
C94 C93 H93 116.2 . .
C93 C94 H94A 120.0 . .
C93 C94 H94B 120.0 . .
H94A C94 H94B 120.0 . .
C96 C95 C82 120.8(9) . .
C100 C95 C82 119.6(9) . .
C100 C95 C96 119.5(8) . .
C95 C96 H96 120.5 . .
C97 C96 C95 119.1(9) . .
C97 C96 H96 120.5 . .
C96 C97 H97 120.1 . .
C98 C97 C96 119.9(9) . .
C98 C97 H97 120.1 . .
C97 C98 N17 120.5(8) . .
C97 C98 C99 121.2(9) . .
C99 C98 N17 118.3(8) . .
C98 C99 H99 119.8 . .
C98 C99 C100 120.4(9) . .
C100 C99 H99 119.8 . .
C95 C100 H100 120.1 . .
C99 C100 C95 119.8(9) . .
C99 C100 H100 120.1 . .
N17 C101 H101 127.0 . .
C102 C101 N17 106.0(9) . .
C102 C101 H101 127.0 . .
N18 C102 H102 125.7 . .
C101 C102 N18 108.6(9) . .
C101 C102 H102 125.7 . .
N17 C103 S6 129.4(7) . .
N18 C103 S6 125.1(7) . .
N18 C103 N17 105.5(8) . .
N18 C104 H10A 109.3 . .
N18 C104 H10B 109.3 . .
N18 C104 C105 111.5(8) . .
H10A C104 H10B 108.0 . .
C105 C104 H10A 109.3 . .
C105 C104 H10B 109.3 . .
C104 C105 H105 115.7 . .
C106 C105 C104 128.5(11) . .
C106 C105 H105 115.7 . .
C105 C106 H10C 120.0 . .
C105 C106 H10D 120.0 . .
H10C C106 H10D 120.0 . .
F1 B1 F3 108.6(11) . .
F2 B1 F1 111.4(12) . .
F2 B1 F3 110.4(11) . .
F4 B1 F1 110.2(11) . .
F4 B1 F2 108.1(11) . .
F4 B1 F3 108.0(12) . .
F5 B2 F6 110.1(6) . .
F5 B2 F7 110.0(6) . .
F5 B2 F8 109.2(6) . .
F6 B2 F7 109.7(6) . .
F6 B2 F8 109.0(6) . .
F7 B2 F8 108.8(6) . .
F0AA B2 F1AA 110.1(17) . .
F0AA B2 F17 131(2) . .
F0AA B2 F27 118.1(17) . .
F17 B2 F1AA 93.4(16) . .
F27 B2 F1AA 92(2) . .
F27 B2 F17 102.5(16) . .
F10 B3 F9 109.1(10) . .
F10 B3 F12 110.6(8) . .
F11 B3 F9 110.7(9) . .
F11 B3 F10 109.8(9) . .
F11 B3 F12 109.5(10) . .
F12 B3 F9 107.2(9) . .
C107 N19 C107 104(4) . 18_655
N19 C107 C107 38(2) . 18_655
N19 C107 C108 177(4) . .
C108 C107 C107 140(3) . 18_655
C107 C108 H10E 109.5 . .
C107 C108 H10F 109.5 . .
C107 C108 H10G 109.5 . .
H10E C108 H10F 109.5 . .
H10E C108 H10G 109.5 . .
H10F C108 H10G 109.5 . .
N20 C109 C110 178.2(16) . .
C109 C110 H11A 109.5 . .
C109 C110 H11B 109.5 . .
C109 C110 H11C 109.5 . .
H11A C110 H11B 109.5 . .
H11A C110 H11C 109.5 . .
H11B C110 H11C 109.5 . .
C30 C2AA H2AA 120.0 . .
C30 C2AA H2AB 120.0 . .
H2AA C2AA H2AB 120.0 . .
C70 C0AA H0AA 112.0 . .
C1AA C0AA C70 136(4) . .
C1AA C0AA H0AA 112.0 . .
C0AA C1AA H1AA 120.0 . .
C0AA C1AA H1AB 120.0 . .
H1AA C1AA H1AB 120.0 . .

loop_
_geom_bond_atom_site_label_1
_geom_bond_atom_site_label_2
_geom_bond_distance
_geom_bond_site_symmetry_2
Pd1 Pd2 2.7836(12) .
Pd1 Pd3 2.7816(11) .
Pd1 S1 2.486(3) .
Pd1 C4 2.215(11) .
Pd1 C5 2.187(10) .
Pd1 C13 2.240(12) .
Pd1 C14 2.175(12) .
Pd2 Pd3 2.8014(11) .
Pd2 S4 2.456(3) .
Pd2 C1 2.552(13) .
Pd2 C6 2.395(11) .
Pd2 C7 2.167(11) .
Pd2 C8 2.377(14) .
Pd2 C9 2.171(14) .
Pd2 C10 2.587(15) .
Pd3 S3 2.471(3) 18_655
Pd3 C2 2.131(10) .
Pd3 C3 2.301(12) .
Pd3 C11 2.165(12) .
Pd3 C12 2.316(13) .
Pd4 Pd5 2.7658(10) .
Pd4 Pd6 2.8086(11) .
Pd4 S6 2.457(3) 18_655
Pd4 C15 2.479(12) .
Pd4 C20 2.490(13) .
Pd4 C21 2.133(12) .
Pd4 C26 2.332(11) .
Pd4 C27 2.161(11) .
Pd5 Pd6 2.7740(10) .
Pd5 S5 2.430(3) .
Pd5 C18 2.251(12) .
Pd5 C19 2.180(12) .
Pd5 C24 2.190(10) .
Pd5 C25 2.177(10) .
Pd6 S2 2.463(3) 18_655
Pd6 C16 2.151(11) .
Pd6 C17 2.239(12) .
Pd6 C22 2.131(11) .
Pd6 C23 2.379(12) .
Pd6 C28 2.614(14) .
S1 C32 1.718(11) .
S2 C52 1.708(11) .
S3 C64 1.701(10) .
S4 C73 1.713(13) .
S5 C91 1.679(10) .
S6 C103 1.699(9) .
N1 C31 1.476(13) .
N1 C32 1.329(12) .
N1 C33 1.371(14) .
N2 C32 1.369(12) .
N2 C34 1.403(14) .
N2 C35 1.420(12) .
N3 C41 1.332(11) .
N3 C42 1.341(12) .
N4 C42 1.340(12) .
N4 C43 1.327(11) .
N5 C41 1.338(11) .
N5 C43 1.363(11) .
N6 C47 1.464(12) .
N6 C50 1.379(12) .
N6 C52 1.346(12) .
N7 C51 1.388(14) .
N7 C52 1.358(12) .
N7 C53 1.467(14) .
N8 C59 1.427(11) .
N8 C62 1.383(11) .
N8 C64 1.359(12) .
N9 C63 1.399(13) .
N9 C64 1.374(12) .
N9 C65 1.489(13) .
N10 C70 1.473(18) .
N10 C71 1.377(17) .
N10 C73 1.353(14) .
N11 C72 1.391(16) .
N11 C73 1.355(15) .
N11 C74 1.407(14) .
N12 C80 1.316(12) .
N12 C81 1.344(12) .
N13 C81 1.338(12) .
N13 C82 1.313(12) .
N14 H14 0.8800 .
N14 C80 1.344(12) .
N14 C82 1.338(12) .
N15 C86 1.441(12) .
N15 C89 1.374(12) .
N15 C91 1.370(12) .
N16 C90 1.394(13) .
N16 C91 1.343(11) .
N16 C92 1.457(13) .
N17 C98 1.438(11) .
N17 C101 1.371(11) .
N17 C103 1.371(11) .
N18 C102 1.374(13) .
N18 C103 1.368(11) .
N18 C104 1.462(12) .
C1 H1 1.0000 .
C1 C2 1.438(19) .
C1 C7 1.325(18) .
C2 H2 1.0000 .
C2 C3 1.410(17) .
C3 H3 1.0000 .
C3 C4 1.421(17) .
C4 H4 1.0000 .
C4 C5 1.436(16) .
C5 H5 1.0000 .
C5 C6 1.397(16) .
C6 H6 1.0000 .
C6 C7 1.394(16) .
C7 H7 1.0000 .
C8 H8 1.0000 .
C8 C9 1.34(2) .
C8 C14 1.37(2) .
C9 H9 1.0000 .
C9 C10 1.40(2) .
C10 H10 1.0000 .
C10 C11 1.352(18) .
C11 H11 1.0000 .
C11 C12 1.387(19) .
C12 H12 1.0000 .
C12 C13 1.44(2) .
C13 H13 1.0000 .
C13 C14 1.439(19) .
C14 H14A 1.0000 .
C15 H15 1.0000 .
C15 C16 1.363(17) .
C15 C21 1.393(17) .
C16 H16 1.0000 .
C16 C17 1.405(18) .
C17 H17 1.0000 .
C17 C18 1.380(17) .
C18 H18 1.0000 .
C18 C19 1.446(18) .
C19 H19 1.0000 .
C19 C20 1.390(18) .
C20 H20 1.0000 .
C20 C21 1.332(17) .
C21 H21 1.0000 .
C22 H22 1.0000 .
C22 C23 1.394(18) .
C22 C28 1.41(2) .
C23 H23 1.0000 .
C23 C24 1.352(16) .
C24 H24 1.0000 .
C24 C25 1.410(14) .
C25 H25 1.0000 .
C25 C26 1.420(15) .
C26 H26 1.0000 .
C26 C27 1.438(18) .
C27 H27 1.0000 .
C27 C28 1.40(2) .
C28 H28 1.0000 .
C29 H29A 0.9500 .
C29 H29B 0.9500 .
C29 C30 1.304(9) .
C30 H30 0.9500 .
C30 H30A 0.9500 .
C30 C31 1.493(9) .
C30 C2AA 1.256(18) .
C31 H31A 0.9900 .
C31 H31B 0.9900 .
C33 H33 0.9500 .
C33 C34 1.349(16) .
C34 H34 0.9500 .
C35 C36 1.393(14) .
C35 C40 1.355(14) .
C36 H36 0.9500 .
C36 C37 1.380(13) .
C37 H37 0.9500 .
C37 C38 1.396(13) .
C38 C39 1.379(13) .
C38 C41 1.473(12) .
C39 H39 0.9500 .
C39 C40 1.394(14) .
C40 H40 0.9500 .
C42 C44 1.484(13) .
C43 C56 1.496(12) .
C44 C45 1.403(12) .
C44 C49 1.398(13) .
C45 H45 0.9500 .
C45 C46 1.370(12) .
C46 H46 0.9500 .
C46 C47 1.364(13) .
C47 C48 1.407(13) .
C48 H48 0.9500 .
C48 C49 1.369(13) .
C49 H49 0.9500 .
C50 H50 0.9500 .
C50 C51 1.357(14) .
C51 H51 0.9500 .
C53 H53A 0.9900 .
C53 H53B 0.9900 .
C53 C54 1.494(9) .
C54 H54 0.9500 .
C54 C55 1.350(10) .
C55 H55A 0.9500 .
C55 H55B 0.9500 .
C56 C57 1.378(12) .
C56 C61 1.412(13) .
C57 H57 0.9500 .
C57 C58 1.402(13) .
C58 H58 0.9500 .
C58 C59 1.382(13) .
C59 C60 1.391(13) .
C60 H60 0.9500 .
C60 C61 1.393(13) .
C61 H61 0.9500 .
C62 H62 0.9500 .
C62 C63 1.338(14) .
C63 H63 0.9500 .
C65 H65A 0.9900 .
C65 H65B 0.9900 .
C65 C66 1.497(9) .
C66 H66 0.9500 .
C66 C67 1.326(10) .
C67 H67A 0.9500 .
C67 H67B 0.9500 .
C68 H68A 0.9500 .
C68 H68B 0.9500 .
C68 C69 1.324(10) .
C69 H69 0.9500 .
C69 C70 1.483(9) .
C70 H70A 0.9900 .
C70 H70B 0.9900 .
C70 H70C 0.9900 .
C70 H70D 0.9900 .
C70 C0AA 1.45(2) .
C71 H71 0.9500 .
C71 C72 1.349(19) .
C72 H72 0.9500 .
C74 C75 1.406(16) .
C74 C79 1.374(16) .
C75 H75 0.9500 .
C75 C76 1.402(15) .
C76 H76 0.9500 .
C76 C77 1.390(14) .
C77 C78 1.391(14) .
C77 C80 1.497(14) .
C78 H78 0.9500 .
C78 C79 1.357(14) .
C79 H79 0.9500 .
C81 C83 1.447(13) .
C82 C95 1.454(13) .
C83 C84 1.358(13) .
C83 C88 1.393(14) .
C84 H84 0.9500 .
C84 C85 1.400(13) .
C85 H85 0.9500 .
C85 C86 1.401(13) .
C86 C87 1.361(14) .
C87 H87 0.9500 .
C87 C88 1.375(15) .
C88 H88 0.9500 .
C89 H89 0.9500 .
C89 C90 1.340(14) .
C90 H90 0.9500 .
C92 H92A 0.9900 .
C92 H92B 0.9900 .
C92 C93 1.482(9) .
C93 H93 0.9500 .
C93 C94 1.285(9) .
C94 H94A 0.9500 .
C94 H94B 0.9500 .
C95 C96 1.410(13) .
C95 C100 1.397(13) .
C96 H96 0.9500 .
C96 C97 1.403(13) .
C97 H97 0.9500 .
C97 C98 1.366(13) .
C98 C99 1.376(13) .
C99 H99 0.9500 .
C99 C100 1.377(13) .
C100 H100 0.9500 .
C101 H101 0.9500 .
C101 C102 1.364(14) .
C102 H102 0.9500 .
C104 H10A 0.9900 .
C104 H10B 0.9900 .
C104 C105 1.499(9) .
C105 H105 0.9500 .
C105 C106 1.309(15) .
C106 H10C 0.9500 .
C106 H10D 0.9500 .
F1 B1 1.366(15) .
F2 B1 1.340(15) .
F3 B1 1.383(16) .
F4 B1 1.335(15) .
F5 B2 1.338(10) .
F6 B2 1.342(9) .
F7 B2 1.345(10) .
F8 B2 1.357(9) .
B2 F0AA 1.30(2) .
B2 F1AA 1.42(2) .
B2 F17 1.41(2) .
B2 F27 1.36(2) .
F9 B3 1.388(13) .
F10 B3 1.371(12) .
F11 B3 1.369(13) .
F12 B3 1.383(13) .
N19 C107 1.194(8) 18_655
N19 C107 1.194(8) .
C107 C107 1.88(6) 18_655
C107 C108 1.540(9) .
C108 H10E 0.9800 .
C108 H10F 0.9800 .
C108 H10G 0.9800 .
N20 C109 1.118(14) .
C109 C110 1.485(19) .
C110 H11A 0.9800 .
C110 H11B 0.9800 .
C110 H11C 0.9800 .
C2AA H2AA 0.9500 .
C2AA H2AB 0.9500 .
C0AA H0AA 0.9500 .
C0AA C1AA 1.23(4) .
C1AA H1AA 0.9500 .
C1AA H1AB 0.9500 .

loop_
_platon_squeeze_void_nr
_platon_squeeze_void_average_x
_platon_squeeze_void_average_y
_platon_squeeze_void_average_z
_platon_squeeze_void_volume
_platon_squeeze_void_count_electrons
_platon_squeeze_void_content
1 0.397 -0.001 0.002 516 30 ' '
2 0.473 -0.024 -0.008 29011 10560 ' '
3 0.043 -0.001 0.500 516 30 ' '
4 0.667 0.333 0.333 532 42 ' '
5 0.667 0.333 0.833 532 42 ' '
6 0.333 0.667 0.167 529 42 ' '
7 0.333 0.667 0.667 529 42 ' '
